data_7045490
loop_
_publ_author_name
'Holz, Julia'
'Ayerbe Garc\'ia, Marta'
'Frey, Wolfgang'
'Krupp, Felix'
'Peters, Ren\'e'

_publ_section_title
;
 Diastereoselective synthesis, structure and reactivity studies of
 ferrocenyloxazoline gold(i) and gold(ii) complexes.
;
_journal_issue 11
_journal_name_full 'Dalton transactions (Cambridge, England : 2003)'
_journal_page_first 3880
_journal_page_last 3905
_journal_paper_doi 10.1039/c8dt00109j
_journal_volume 47
_journal_year 2018
_chemical_absolute_configuration ad
_chemical_formula_moiety 'C64 H72 Au4 Fe4 N4 O4, 2.5(C H2 Cl2)'
_chemical_formula_sum 'C66.5 H77 Au4 Cl5 Fe4 N4 O4'
_chemical_formula_weight 2184.84
_chemical_name_systematic
; 
 'compound 7' 
;
_space_group_IT_number 92
_space_group_name_Hall 'P 4abw 2nw'
_space_group_name_H-M_alt 'P 41 21 2'
_symmetry_cell_setting tetragonal
_symmetry_space_group_name_Hall 'P 4abw 2nw'
_symmetry_space_group_name_H-M 'P 41 21 2'
_atom_sites_solution_hydrogens geom
_atom_sites_solution_primary direct
_atom_sites_solution_secondary difmap
_audit_block_doi 10.5517/cc14grbp
_audit_creation_method SHELXL-97
_audit_update_record
;
2015-03-30 deposited with the CCDC.
2018-02-01 downloaded from the CCDC.
;
_cell_angle_alpha 90.00
_cell_angle_beta 90.00
_cell_angle_gamma 90.00
_cell_formula_units_Z 8
_cell_length_a 19.7785(10)
_cell_length_b 19.7785(10)
_cell_length_c 35.613(2)
_cell_measurement_reflns_used 15923
_cell_measurement_temperature 100(2)
_cell_measurement_theta_max 28.36
_cell_measurement_theta_min 1.46
_cell_volume 13931.4(13)
_computing_cell_refinement 'Bruker APEXII Software Suite, 2008'
_computing_data_collection 'Bruker APEXII Software Suite, 2008'
_computing_data_reduction 'Bruker APEXII Software Suite, 2008'
_computing_molecular_graphics 'SHELXTL-plus, XP (Sheldrick, 1991)'
_computing_structure_refinement 'SHELXL-97 (Sheldrick, 1997)'
_computing_structure_solution 'SHELXS-97 (Sheldrick, 1990)'
_diffrn_ambient_temperature 100(2)
_diffrn_measured_fraction_theta_full 0.996
_diffrn_measured_fraction_theta_max 0.996
_diffrn_measurement_device_type 'Bruker Kappa APEXII Duo'
_diffrn_measurement_method 'Omega + Phi Scans'
_diffrn_radiation_monochromator Triumph
_diffrn_radiation_source 'fine-focus sealed tube'
_diffrn_radiation_type MoK\a
_diffrn_radiation_wavelength 0.71073
_diffrn_reflns_av_R_equivalents 0.0524
_diffrn_reflns_av_sigmaI/netI 0.0274
_diffrn_reflns_limit_h_max 26
_diffrn_reflns_limit_h_min -26
_diffrn_reflns_limit_k_max 26
_diffrn_reflns_limit_k_min -26
_diffrn_reflns_limit_l_max 47
_diffrn_reflns_limit_l_min -47
_diffrn_reflns_number 350477
_diffrn_reflns_theta_full 28.36
_diffrn_reflns_theta_max 28.36
_diffrn_reflns_theta_min 1.46
_diffrn_standards_decay_% 0
_diffrn_standards_interval_count 0
_diffrn_standards_number 0
_exptl_absorpt_coefficient_mu 9.439
_exptl_absorpt_correction_T_max 0.5423
_exptl_absorpt_correction_T_min 0.0488
_exptl_absorpt_correction_type numerical
_exptl_absorpt_process_details 'Blessing, 1995'
_exptl_crystal_colour orange
_exptl_crystal_density_diffrn 2.083
_exptl_crystal_density_method 'not measured'
_exptl_crystal_description needle
_exptl_crystal_F_000 8328
_exptl_crystal_size_max 0.43
_exptl_crystal_size_mid 0.13
_exptl_crystal_size_min 0.10
_refine_diff_density_max 1.223
_refine_diff_density_min -1.735
_refine_diff_density_rms 0.129
_refine_ls_abs_structure_details 'Flack H D (1983), Acta Cryst. A39, 876-881'
_refine_ls_abs_structure_Flack -0.012(4)
_refine_ls_extinction_method none
_refine_ls_goodness_of_fit_ref 1.037
_refine_ls_hydrogen_treatment constr
_refine_ls_matrix_type full
_refine_ls_number_parameters 900
_refine_ls_number_reflns 17390
_refine_ls_number_restraints 171
_refine_ls_restrained_S_all 1.057
_refine_ls_R_factor_all 0.0316
_refine_ls_R_factor_gt 0.0244
_refine_ls_shift/su_max 0.008
_refine_ls_shift/su_mean 0.000
_refine_ls_structure_factor_coef Fsqd
_refine_ls_weighting_details 'calc w=1/[\s^2^(Fo^2^)+(0.0271P)^2^+32.7854P] where P=(Fo^2^+2Fc^2^)/3'
_refine_ls_weighting_scheme calc
_refine_ls_wR_factor_gt 0.0538
_refine_ls_wR_factor_ref 0.0561
_reflns_number_gt 15923
_reflns_number_total 17390
_reflns_threshold_expression >2sigma(I)
_cod_data_source_file c8dt00109j2.cif
_cod_data_source_block s2120lm
_cod_depositor_comments 'Adding full bibliography for 7045484--7045498.cif.'
_cod_original_cell_volume 13931.4(14)
_cod_original_formula_sum 'C66.50 H77 Au4 Cl5 Fe4 N4 O4'
_cod_database_code 7045490

loop_
_symmetry_equiv_pos_as_xyz
'x, y, z'
'-x, -y, z+1/2'
'-y+1/2, x+1/2, z+1/4'
'y+1/2, -x+1/2, z+3/4'
'-x+1/2, y+1/2, -z+1/4'
'x+1/2, -y+1/2, -z+3/4'
'y, x, -z'
'-y, -x, -z+1/2'

loop_
_atom_site_label
_atom_site_type_symbol
_atom_site_fract_x
_atom_site_fract_y
_atom_site_fract_z
_atom_site_U_iso_or_equiv
_atom_site_adp_type
_atom_site_occupancy
_atom_site_symmetry_multiplicity
_atom_site_calc_flag
_atom_site_refinement_flags
_atom_site_disorder_assembly
_atom_site_disorder_group
Au1 Au -0.060650(9) 0.561145(9) 0.899913(5) 0.01554(4) Uani 1 1 d . . .
Au2 Au -0.022778(9) 0.649192(9) 0.959476(5) 0.01635(4) Uani 1 1 d . . .
Au3 Au 0.093377(10) 0.556574(10) 1.081099(5) 0.01845(4) Uani 1 1 d . . .
Au4 Au 0.091247(10) 0.644058(10) 1.017691(5) 0.01857(4) Uani 1 1 d . . .
Fe1 Fe -0.14971(4) 0.42754(3) 0.941026(19) 0.01798(14) Uani 1 1 d . . .
Fe2 Fe -0.00346(3) 0.81473(3) 0.91523(2) 0.01735(14) Uani 1 1 d . . .
Fe3 Fe 0.14296(4) 0.39636(4) 1.04402(2) 0.02615(17) Uani 1 1 d . . .
Fe4 Fe 0.09940(4) 0.81504(4) 1.05739(2) 0.02238(16) Uani 1 1 d . . .
O1 O -0.11092(18) 0.50135(17) 1.03194(9) 0.0216(8) Uani 1 1 d . . .
O2 O -0.06586(19) 0.74021(16) 0.83306(9) 0.0214(7) Uani 1 1 d . . .
O3 O 0.1309(2) 0.47160(19) 0.95036(10) 0.0294(9) Uani 1 1 d . . .
O4 O 0.12723(19) 0.73588(19) 1.14496(10) 0.0260(8) Uani 1 1 d . . .
N1 N -0.0697(2) 0.5870(2) 0.99852(11) 0.0179(8) Uani 1 1 d . . .
N2 N -0.0746(2) 0.6425(2) 0.86391(11) 0.0175(8) Uani 1 1 d . . .
N3 N 0.1246(2) 0.5683(2) 0.98245(11) 0.0229(9) Uani 1 1 d . . .
N4 N 0.1192(2) 0.6354(2) 1.11623(11) 0.0191(9) Uani 1 1 d . . .
C1 C -0.0582(2) 0.4782(2) 0.93180(13) 0.0182(9) Uani 1 1 d . . .
C2 C -0.0732(2) 0.4712(2) 0.97123(12) 0.0168(9) Uani 1 1 d . . .
C3 C -0.0807(2) 0.4006(2) 0.97979(14) 0.0203(10) Uani 1 1 d . . .
H3 H -0.0914 0.3821 1.0037 0.024 Uiso 1 1 calc R . .
C4 C -0.0692(3) 0.3632(3) 0.94654(15) 0.0241(11) Uani 1 1 d . . .
H4 H -0.0704 0.3154 0.9441 0.029 Uiso 1 1 calc R . .
C5 C -0.0556(3) 0.4107(3) 0.91756(14) 0.0221(10) Uani 1 1 d . . .
H5 H -0.0461 0.3991 0.8922 0.026 Uiso 1 1 calc R . .
C6 C -0.2278(3) 0.4908(3) 0.92783(15) 0.0253(11) Uani 1 1 d . . .
H6 H -0.2251 0.5385 0.9253 0.030 Uiso 1 1 calc R . .
C7 C -0.2417(3) 0.4555(3) 0.96140(17) 0.0307(13) Uani 1 1 d . . .
H7 H -0.2500 0.4754 0.9852 0.037 Uiso 1 1 calc R . .
C8 C -0.2411(3) 0.3850(3) 0.95351(17) 0.0315(13) Uani 1 1 d . . .
H8 H -0.2488 0.3497 0.9711 0.038 Uiso 1 1 calc R . .
C9 C -0.2272(3) 0.3771(3) 0.91482(16) 0.0311(13) Uani 1 1 d . . .
H9 H -0.2242 0.3353 0.9018 0.037 Uiso 1 1 calc R . .
C10 C -0.2183(3) 0.4431(3) 0.89848(16) 0.0285(12) Uani 1 1 d . . .
H10 H -0.2081 0.4529 0.8730 0.034 Uiso 1 1 calc R . .
C11 C -0.0836(2) 0.5236(3) 0.99927(13) 0.0191(10) Uani 1 1 d . . .
C12 C -0.1073(3) 0.5570(3) 1.05880(14) 0.0261(11) Uani 1 1 d . . .
H12A H -0.0705 0.5497 1.0772 0.031 Uiso 1 1 calc R . .
H12B H -0.1506 0.5622 1.0725 0.031 Uiso 1 1 calc R . .
C13 C -0.0929(3) 0.6190(3) 1.03400(14) 0.0251(11) Uani 1 1 d . . .
H13 H -0.0546 0.6452 1.0452 0.030 Uiso 1 1 calc R . .
C14 C -0.1522(3) 0.6667(3) 1.02729(16) 0.0330(13) Uani 1 1 d . . .
H14 H -0.1371 0.7014 1.0087 0.040 Uiso 1 1 calc R . .
C15 C -0.2142(3) 0.6296(3) 1.0100(2) 0.0443(17) Uani 1 1 d . . .
H15A H -0.2315 0.5963 1.0280 0.066 Uiso 1 1 calc R . .
H15B H -0.2004 0.6066 0.9869 0.066 Uiso 1 1 calc R . .
H15C H -0.2497 0.6626 1.0043 0.066 Uiso 1 1 calc R . .
C16 C -0.1712(4) 0.7039(3) 1.06342(19) 0.0472(18) Uani 1 1 d . . .
H16A H -0.2045 0.7392 1.0577 0.071 Uiso 1 1 calc R . .
H16B H -0.1307 0.7247 1.0743 0.071 Uiso 1 1 calc R . .
H16C H -0.1907 0.6718 1.0814 0.071 Uiso 1 1 calc R . .
C17 C 0.0222(2) 0.7137(2) 0.92421(13) 0.0183(10) Uani 1 1 d . . .
C18 C 0.0074(3) 0.7281(3) 0.88556(14) 0.0206(10) Uani 1 1 d . . .
C19 C 0.0524(3) 0.7802(2) 0.87186(14) 0.0202(10) Uani 1 1 d . . .
H19 H 0.0530 0.7991 0.8473 0.024 Uiso 1 1 calc R . .
C20 C 0.0956(3) 0.7976(2) 0.90212(15) 0.0219(11) Uani 1 1 d . . .
H20 H 0.1308 0.8303 0.9014 0.026 Uiso 1 1 calc R . .
C21 C 0.0772(2) 0.7582(2) 0.93342(15) 0.0198(10) Uani 1 1 d . . .
H21 H 0.0984 0.7606 0.9573 0.024 Uiso 1 1 calc R . .
C22 C -0.0843(3) 0.8369(3) 0.94901(14) 0.0219(11) Uani 1 1 d . . .
H22 H -0.1046 0.8075 0.9668 0.026 Uiso 1 1 calc R . .
C23 C -0.1025(3) 0.8425(3) 0.91047(15) 0.0264(12) Uani 1 1 d . . .
H23 H -0.1366 0.8174 0.8979 0.032 Uiso 1 1 calc R . .
C24 C -0.0598(3) 0.8927(3) 0.89423(16) 0.0280(12) Uani 1 1 d . . .
H24 H -0.0610 0.9074 0.8688 0.034 Uiso 1 1 calc R . .
C25 C -0.0154(3) 0.9170(3) 0.92228(16) 0.0258(12) Uani 1 1 d . . .
H25 H 0.0187 0.9504 0.9190 0.031 Uiso 1 1 calc R . .
C26 C -0.0310(3) 0.8824(3) 0.95631(16) 0.0267(12) Uani 1 1 d . . .
H26 H -0.0093 0.8888 0.9798 0.032 Uiso 1 1 calc R . .
C27 C -0.0459(2) 0.7008(3) 0.86214(13) 0.0190(10) Uani 1 1 d . . .
C28 C -0.1189(3) 0.7045(3) 0.81311(13) 0.0220(11) Uani 1 1 d . . .
H28A H -0.1063 0.6974 0.7865 0.026 Uiso 1 1 calc R . .
H28B H -0.1619 0.7299 0.8141 0.026 Uiso 1 1 calc R . .
C29 C -0.1253(2) 0.6367(2) 0.83373(13) 0.0192(10) Uani 1 1 d . . .
H29 H -0.1111 0.5997 0.8163 0.023 Uiso 1 1 calc R . .
C30 C -0.1957(3) 0.6200(3) 0.84914(14) 0.0205(10) Uani 1 1 d . . .
H30 H -0.1928 0.5743 0.8610 0.025 Uiso 1 1 calc R . .
C31 C -0.2462(3) 0.6148(3) 0.81673(15) 0.0286(12) Uani 1 1 d . . .
H31A H -0.2565 0.6602 0.8073 0.043 Uiso 1 1 calc R . .
H31B H -0.2878 0.5933 0.8256 0.043 Uiso 1 1 calc R . .
H31C H -0.2266 0.5876 0.7965 0.043 Uiso 1 1 calc R . .
C32 C -0.2191(3) 0.6689(3) 0.87935(14) 0.0255(12) Uani 1 1 d . . .
H32A H -0.1842 0.6727 0.8988 0.038 Uiso 1 1 calc R . .
H32B H -0.2611 0.6521 0.8906 0.038 Uiso 1 1 calc R . .
H32C H -0.2272 0.7134 0.8681 0.038 Uiso 1 1 calc R . .
C33 C 0.0730(2) 0.4748(3) 1.05072(14) 0.0211(10) Uani 1 1 d . . .
C34 C 0.0870(2) 0.4599(3) 1.01141(13) 0.0207(10) Uani 1 1 d . . .
C35 C 0.0708(3) 0.3906(3) 1.00385(14) 0.0224(11) Uani 1 1 d . . .
H35 H 0.0754 0.3681 0.9804 0.027 Uiso 1 1 calc R . .
C36 C 0.0464(3) 0.3618(3) 1.03801(14) 0.0258(11) Uani 1 1 d . . .
H36 H 0.0318 0.3165 1.0414 0.031 Uiso 1 1 calc R . .
C37 C 0.0480(2) 0.4126(3) 1.06588(13) 0.0209(10) Uani 1 1 d . . .
H37 H 0.0343 0.4064 1.0912 0.025 Uiso 1 1 calc R . .
C38 C 0.2351(3) 0.4299(5) 1.0620(2) 0.051(2) Uani 1 1 d . . .
H38 H 0.2471 0.4754 1.0673 0.061 Uiso 1 1 calc R . .
C39 C 0.2074(3) 0.3812(4) 1.08793(18) 0.0460(18) Uani 1 1 d . . .
H39 H 0.1974 0.3885 1.1137 0.055 Uiso 1 1 calc R . .
C40 C 0.1979(4) 0.3200(4) 1.06752(19) 0.0494(19) Uani 1 1 d . . .
H40 H 0.1804 0.2791 1.0775 0.059 Uiso 1 1 calc R . .
C41 C 0.2185(4) 0.3301(5) 1.0304(2) 0.061(2) Uani 1 1 d . . .
H41 H 0.2174 0.2971 1.0110 0.073 Uiso 1 1 calc R . .
C42 C 0.2408(3) 0.3956(6) 1.0266(2) 0.067(3) Uani 1 1 d . . .
H42 H 0.2573 0.4152 1.0040 0.081 Uiso 1 1 calc R . .
C43 C 0.1140(3) 0.5041(3) 0.98278(13) 0.0218(10) Uani 1 1 d . . .
C44 C 0.1440(3) 0.5243(3) 0.92264(15) 0.0312(12) Uani 1 1 d . . .
H44A H 0.1045 0.5311 0.9060 0.037 Uiso 1 1 calc R . .
H44B H 0.1840 0.5131 0.9071 0.037 Uiso 1 1 calc R . .
C45 C 0.1570(3) 0.5866(3) 0.94647(14) 0.0287(12) Uani 1 1 d . C .
H45 H 0.1328 0.6261 0.9353 0.034 Uiso 1 1 calc R . .
C46 C 0.2311(4) 0.6041(3) 0.95115(17) 0.0407(16) Uani 1 1 d . . .
H46 H 0.2313 0.6436 0.9672 0.049 Uiso 0.50 1 d P A 1
H46A H 0.2529 0.5629 0.9580 0.049 Uiso 0.50 1 d P B 2
C47 C 0.2627(4) 0.6272(4) 0.91353(19) 0.0520(19) Uani 1 1 d . C .
H47A H 0.2467 0.6728 0.9074 0.078 Uiso 1 1 calc R . .
H47B H 0.2494 0.5959 0.8935 0.078 Uiso 1 1 calc R . .
H47C H 0.3121 0.6276 0.9158 0.078 Uiso 1 1 calc R . .
C48 C 0.2723(6) 0.5571(8) 0.9710(4) 0.048(4) Uani 0.50 1 d P C 1
H48A H 0.3160 0.5780 0.9768 0.072 Uiso 0.50 1 calc PR C 1
H48B H 0.2795 0.5168 0.9555 0.072 Uiso 0.50 1 calc PR C 1
H48C H 0.2497 0.5442 0.9945 0.072 Uiso 0.50 1 calc PR C 1
C48A C 0.2518(8) 0.6523(8) 0.9788(4) 0.052(3) Uani 0.50 1 d PU C 2
H48D H 0.2369 0.6373 1.0036 0.078 Uiso 0.50 1 calc PR C 2
H48E H 0.2315 0.6963 0.9731 0.078 Uiso 0.50 1 calc PR C 2
H48F H 0.3012 0.6564 0.9785 0.078 Uiso 0.50 1 calc PR C 2
C49 C 0.0556(2) 0.7199(2) 1.04863(13) 0.0180(9) Uani 1 1 d . . .
C50 C 0.0648(3) 0.7350(2) 1.08774(14) 0.0202(10) Uani 1 1 d . . .
C51 C 0.0289(3) 0.7969(3) 1.09665(16) 0.0247(11) Uani 1 1 d . . .
H51 H 0.0275 0.8186 1.1204 0.030 Uiso 1 1 calc R . .
C52 C -0.0031(3) 0.8185(3) 1.06396(16) 0.0250(11) Uani 1 1 d . . .
H52 H -0.0313 0.8572 1.0616 0.030 Uiso 1 1 calc R . .
C53 C 0.0138(2) 0.7729(2) 1.03478(15) 0.0208(10) Uani 1 1 d . . .
H53 H -0.0008 0.7771 1.0095 0.025 Uiso 1 1 calc R . .
C54 C 0.1886(3) 0.8171(4) 1.0286(2) 0.0482(17) Uani 1 1 d U . .
H54 H 0.2061 0.7816 1.0135 0.058 Uiso 1 1 calc R . .
C55 C 0.2003(4) 0.8265(4) 1.0673(2) 0.058(2) Uani 1 1 d U . .
H55 H 0.2276 0.7985 1.0828 0.070 Uiso 1 1 calc R . .
C56 C 0.1659(4) 0.8829(4) 1.0790(2) 0.059(2) Uani 1 1 d U . .
H56 H 0.1646 0.9002 1.1038 0.071 Uiso 1 1 calc R . .
C57 C 0.1330(4) 0.9103(3) 1.04770(19) 0.0464(17) Uani 1 1 d . . .
H57 H 0.1061 0.9500 1.0477 0.056 Uiso 1 1 calc R . .
C58 C 0.1463(3) 0.8697(3) 1.01637(18) 0.0420(16) Uani 1 1 d . . .
H58 H 0.1299 0.8764 0.9916 0.050 Uiso 1 1 calc R . .
C59 C 0.1051(3) 0.6987(3) 1.11576(13) 0.0207(10) Uani 1 1 d . . .
C60 C 0.1659(3) 0.6905(3) 1.16946(15) 0.0268(12) Uani 1 1 d . . .
H60A H 0.1456 0.6885 1.1948 0.032 Uiso 1 1 calc R . .
H60B H 0.2134 0.7058 1.1717 0.032 Uiso 1 1 calc R . .
C61 C 0.1619(3) 0.6209(3) 1.14974(13) 0.0233(11) Uani 1 1 d . . .
H61 H 0.1367 0.5891 1.1665 0.028 Uiso 1 1 calc R . .
C62 C 0.2292(3) 0.5885(3) 1.13929(17) 0.0312(13) Uani 1 1 d . . .
H62 H 0.2193 0.5439 1.1272 0.037 Uiso 1 1 calc R . .
C63 C 0.2688(3) 0.6309(4) 1.1112(2) 0.0468(18) Uani 1 1 d . . .
H63A H 0.2438 0.6332 1.0875 0.070 Uiso 1 1 calc R . .
H63B H 0.3131 0.6101 1.1068 0.070 Uiso 1 1 calc R . .
H63C H 0.2750 0.6766 1.1212 0.070 Uiso 1 1 calc R . .
C64 C 0.2698(3) 0.5748(3) 1.17459(18) 0.0383(15) Uani 1 1 d . . .
H64A H 0.3080 0.5452 1.1686 0.057 Uiso 1 1 calc R . .
H64B H 0.2409 0.5527 1.1933 0.057 Uiso 1 1 calc R . .
H64C H 0.2868 0.6176 1.1847 0.057 Uiso 1 1 calc R . .
C1X C 0.4517(9) 0.5813(11) 1.0069(5) 0.095(6) Uani 0.50 1 d PDU D 2
H1X1 H 0.4689 0.5355 1.0010 0.114 Uiso 0.50 1 calc PR D 2
H1X2 H 0.4830 0.6017 1.0254 0.114 Uiso 0.50 1 calc PR D 2
Cl1X Cl 0.4542(4) 0.6300(3) 0.96586(15) 0.0995(18) Uani 0.50 1 d PDU D 2
Cl2X Cl 0.3722(4) 0.5730(4) 1.0280(2) 0.120(2) Uani 0.50 1 d PDU D 2
Cl1Y Cl 0.5450(7) 0.6081(9) 1.1002(3) 0.0896(12) Uani 0.50 1 d PDU E 2
Cl2Y Cl 0.4550(3) 0.6359(3) 1.16053(17) 0.0802(14) Uani 0.50 1 d PDU E 2
C1Y C 0.4618(8) 0.6145(11) 1.1143(4) 0.078(4) Uani 0.50 1 d PDU E 2
H1Y1 H 0.4387 0.6490 1.0988 0.094 Uiso 0.50 1 calc PR E 2
H1Y2 H 0.4388 0.5707 1.1100 0.094 Uiso 0.50 1 calc PR E 2
C1Z C 0.434(2) 0.6602(11) 1.2282(5) 0.078(4) Uani 0.25 1 d PDU F 1
H1Z1 H 0.3957 0.6906 1.2335 0.094 Uiso 0.25 1 calc PR F 1
H1Z2 H 0.4746 0.6801 1.2405 0.094 Uiso 0.25 1 calc PR F 1
Cl1Z Cl 0.4178(4) 0.5822(4) 1.2500 0.097(2) Uani 0.50 2 d SPDU F 1
Cl2Z Cl 0.4479(4) 0.6611(4) 1.1811(2) 0.0523(18) Uani 0.25 1 d PDU F 1
C1U C 0.3976(8) 0.3981(7) 0.9268(5) 0.061(4) Uani 0.50 1 d PDU G 3
H1U1 H 0.3623 0.3795 0.9101 0.073 Uiso 0.50 1 calc PR G 3
H1U2 H 0.4055 0.3653 0.9473 0.073 Uiso 0.50 1 calc PR G 3
Cl1U Cl 0.3709(4) 0.4726(4) 0.9452(2) 0.121(2) Uani 0.50 1 d PDU G 3
Cl2U Cl 0.4726(6) 0.4101(6) 0.9014(3) 0.170(4) Uani 0.50 1 d PDU G 3
C1T C 0.399(3) 0.4183(14) 0.9522(8) 0.115(8) Uani 0.25 1 d PDU H 4
H1T1 H 0.3544 0.4009 0.9446 0.138 Uiso 0.25 1 calc PR H 4
H1T2 H 0.4267 0.3805 0.9621 0.138 Uiso 0.25 1 calc PR H 4
Cl1T Cl 0.3917(8) 0.4827(9) 0.9849(4) 0.125(5) Uani 0.25 1 d PDU H 4
Cl2T Cl 0.4405(5) 0.4588(6) 0.9141(3) 0.080(3) Uani 0.25 1 d PDU H 4
C1V C 0.4736(11) 0.5877(19) 1.0701(12) 0.115(8) Uani 0.25 1 d PDU I 5
H1V1 H 0.4506 0.6308 1.0761 0.138 Uiso 0.25 1 calc PR I 5
H1V2 H 0.4664 0.5779 1.0431 0.138 Uiso 0.25 1 calc PR I 5
Cl1V Cl 0.4397(6) 0.5240(5) 1.0966(3) 0.081(3) Uani 0.25 1 d PDU I 5
Cl2V Cl 0.5596(7) 0.5955(7) 1.0789(4) 0.0896(12) Uani 0.25 1 d PDU I 5
C1W C 0.5145(12) 0.6018(16) 1.0519(5) 0.050(6) Uani 0.25 1 d PDU J 6
H1W1 H 0.4972 0.5554 1.0477 0.060 Uiso 0.25 1 calc PR J 6
H1W2 H 0.4759 0.6334 1.0493 0.060 Uiso 0.25 1 calc PR J 6
Cl1W Cl 0.5730(6) 0.6199(6) 1.0181(3) 0.096(3) Uani 0.25 1 d PDU J 6
Cl2W Cl 0.5471(14) 0.6077(18) 1.0976(6) 0.0896(12) Uani 0.25 1 d PDU J 6

loop_
_atom_site_aniso_label
_atom_site_aniso_U_11
_atom_site_aniso_U_22
_atom_site_aniso_U_33
_atom_site_aniso_U_23
_atom_site_aniso_U_13
_atom_site_aniso_U_12
Au1 0.01747(8) 0.01600(8) 0.01317(7) 0.00111(7) -0.00007(7) -0.00073(7)
Au2 0.01848(8) 0.01677(8) 0.01381(8) -0.00009(7) 0.00154(7) -0.00152(7)
Au3 0.02052(9) 0.02110(9) 0.01374(8) 0.00102(7) 0.00110(7) 0.00183(7)
Au4 0.02154(9) 0.02031(9) 0.01386(8) 0.00120(7) 0.00244(7) 0.00589(7)
Fe1 0.0198(3) 0.0168(3) 0.0174(3) 0.0024(3) -0.0013(3) -0.0010(3)
Fe2 0.0172(3) 0.0163(3) 0.0185(3) -0.0005(3) 0.0022(3) 0.0001(3)
Fe3 0.0247(4) 0.0350(4) 0.0187(3) -0.0008(3) -0.0005(3) 0.0133(3)
Fe4 0.0190(4) 0.0239(4) 0.0242(4) 0.0045(3) -0.0006(3) -0.0039(3)
O1 0.032(2) 0.0211(17) 0.0121(16) -0.0005(13) 0.0065(14) -0.0021(15)
O2 0.033(2) 0.0152(16) 0.0158(16) 0.0052(13) -0.0041(15) -0.0006(14)
O3 0.041(2) 0.028(2) 0.0194(18) -0.0039(15) 0.0096(16) -0.0043(17)
O4 0.034(2) 0.0256(19) 0.0178(18) -0.0015(15) -0.0053(15) -0.0046(16)
N1 0.020(2) 0.021(2) 0.0130(18) -0.0017(15) 0.0009(15) 0.0001(16)
N2 0.020(2) 0.0194(19) 0.0128(18) 0.0013(16) -0.0007(15) -0.0009(16)
N3 0.028(2) 0.026(2) 0.0144(19) 0.0031(17) 0.0031(17) 0.0115(18)
N4 0.022(2) 0.023(2) 0.0126(18) 0.0011(16) 0.0005(16) -0.0023(17)
C1 0.016(2) 0.018(2) 0.020(2) -0.0015(19) 0.0020(19) 0.0005(19)
C2 0.017(2) 0.020(2) 0.014(2) 0.0025(18) -0.0062(17) 0.0003(18)
C3 0.020(2) 0.023(2) 0.018(2) 0.003(2) -0.0007(18) 0.0016(19)
C4 0.025(3) 0.020(2) 0.027(3) 0.001(2) 0.001(2) -0.002(2)
C5 0.028(2) 0.020(2) 0.018(2) -0.0024(19) -0.001(2) -0.001(2)
C6 0.026(3) 0.020(3) 0.031(3) 0.003(2) -0.005(2) -0.001(2)
C7 0.021(3) 0.037(3) 0.035(3) 0.006(3) 0.003(2) -0.001(2)
C8 0.032(3) 0.027(3) 0.036(3) 0.014(2) 0.002(3) -0.005(2)
C9 0.031(3) 0.032(3) 0.030(3) 0.000(2) -0.006(2) -0.011(2)
C10 0.026(3) 0.031(3) 0.028(3) 0.003(2) -0.007(2) -0.006(2)
C11 0.017(2) 0.025(2) 0.016(2) 0.0020(19) -0.0001(18) -0.0013(19)
C12 0.036(3) 0.027(3) 0.015(2) -0.002(2) 0.006(2) -0.008(2)
C13 0.031(3) 0.026(3) 0.019(2) -0.003(2) 0.006(2) -0.008(2)
C14 0.043(3) 0.025(3) 0.032(3) 0.002(2) 0.008(3) 0.002(2)
C15 0.044(4) 0.043(4) 0.046(4) -0.002(3) 0.005(3) 0.018(3)
C16 0.061(4) 0.030(3) 0.051(4) -0.011(3) 0.031(4) -0.006(3)
C17 0.018(2) 0.020(2) 0.017(2) 0.0022(18) 0.0050(19) 0.0005(19)
C18 0.019(2) 0.022(2) 0.021(2) -0.005(2) 0.0023(19) -0.0001(19)
C19 0.021(2) 0.017(2) 0.023(2) -0.0011(19) 0.009(2) 0.0014(19)
C20 0.016(2) 0.019(2) 0.031(3) 0.001(2) 0.009(2) -0.0018(19)
C21 0.019(2) 0.017(2) 0.024(2) -0.0004(19) 0.0027(19) -0.0008(18)
C22 0.020(2) 0.023(3) 0.023(2) -0.001(2) 0.006(2) 0.0052(19)
C23 0.019(2) 0.031(3) 0.030(3) -0.006(2) 0.001(2) 0.008(2)
C24 0.034(3) 0.023(3) 0.027(3) 0.005(2) 0.006(2) 0.014(2)
C25 0.023(3) 0.015(2) 0.040(3) 0.000(2) 0.007(2) -0.0009(19)
C26 0.029(3) 0.022(3) 0.029(3) -0.004(2) 0.001(2) 0.012(2)
C27 0.019(2) 0.024(2) 0.014(2) 0.0003(18) 0.0036(18) 0.0056(19)
C28 0.029(3) 0.027(3) 0.010(2) 0.0035(19) -0.0009(19) 0.001(2)
C29 0.018(2) 0.023(2) 0.017(2) 0.0010(19) -0.0020(18) 0.0049(18)
C30 0.023(2) 0.021(2) 0.018(2) 0.001(2) 0.002(2) -0.0012(19)
C31 0.024(3) 0.038(3) 0.024(3) -0.003(2) -0.007(2) 0.006(2)
C32 0.022(3) 0.037(3) 0.018(2) 0.001(2) 0.002(2) 0.008(2)
C33 0.017(2) 0.028(3) 0.019(2) 0.000(2) 0.0014(18) 0.0038(19)
C34 0.014(2) 0.031(3) 0.017(2) -0.0011(19) -0.0009(19) 0.0079(19)
C35 0.025(3) 0.023(3) 0.019(2) -0.0033(19) 0.000(2) 0.0064(19)
C36 0.033(3) 0.025(3) 0.019(2) 0.001(2) 0.004(2) 0.005(2)
C37 0.021(2) 0.023(2) 0.018(2) 0.002(2) -0.0007(19) 0.0030(19)
C38 0.022(3) 0.087(6) 0.044(4) -0.013(4) -0.007(3) 0.011(3)
C39 0.033(3) 0.079(5) 0.026(3) 0.003(3) -0.009(3) 0.029(3)
C40 0.051(4) 0.058(4) 0.040(4) 0.008(3) -0.009(3) 0.041(4)
C41 0.060(5) 0.084(6) 0.037(4) -0.019(4) -0.012(3) 0.057(4)
C42 0.021(3) 0.145(9) 0.036(4) -0.003(5) 0.001(3) 0.027(4)
C43 0.023(2) 0.028(3) 0.014(2) 0.001(2) 0.0007(19) 0.007(2)
C44 0.043(3) 0.030(3) 0.021(3) 0.002(2) 0.010(2) -0.004(3)
C45 0.042(3) 0.028(3) 0.016(2) 0.004(2) 0.007(2) 0.010(2)
C46 0.059(4) 0.032(3) 0.031(3) 0.005(3) 0.001(3) -0.014(3)
C47 0.062(5) 0.057(5) 0.037(4) 0.017(3) 0.013(3) -0.022(4)
C48 0.020(6) 0.057(8) 0.067(9) 0.012(8) 0.011(6) 0.001(6)
C48A 0.046(5) 0.060(5) 0.050(5) -0.009(4) 0.008(4) -0.014(4)
C49 0.014(2) 0.023(2) 0.017(2) 0.0012(18) 0.0017(18) -0.0007(19)
C50 0.020(2) 0.020(2) 0.020(2) 0.0023(19) 0.007(2) -0.0003(19)
C51 0.023(3) 0.023(3) 0.028(3) -0.006(2) 0.005(2) 0.003(2)
C52 0.022(3) 0.018(2) 0.035(3) 0.001(2) 0.002(2) 0.003(2)
C53 0.016(2) 0.021(2) 0.026(3) -0.002(2) -0.001(2) -0.0002(19)
C54 0.031(3) 0.051(3) 0.064(4) 0.013(3) 0.019(3) -0.006(3)
C55 0.040(3) 0.067(4) 0.067(4) 0.032(3) -0.015(3) -0.022(3)
C56 0.062(4) 0.066(4) 0.049(3) 0.010(3) -0.004(3) -0.033(3)
C57 0.062(4) 0.028(3) 0.050(4) 0.004(3) 0.005(3) -0.022(3)
C58 0.044(4) 0.048(4) 0.035(3) 0.013(3) 0.006(3) -0.022(3)
C59 0.022(3) 0.026(3) 0.014(2) 0.0022(19) 0.0023(19) -0.006(2)
C60 0.029(3) 0.029(3) 0.022(3) 0.004(2) -0.004(2) -0.004(2)
C61 0.026(3) 0.031(3) 0.013(2) 0.008(2) -0.003(2) -0.008(2)
C62 0.026(3) 0.031(3) 0.037(3) 0.006(3) -0.003(2) -0.001(2)
C63 0.032(3) 0.054(4) 0.055(4) 0.018(3) 0.010(3) -0.004(3)
C64 0.030(3) 0.043(4) 0.042(4) 0.016(3) -0.010(3) -0.003(3)
C1X 0.095(7) 0.092(7) 0.099(7) -0.004(5) -0.001(5) 0.007(5)
Cl1X 0.137(4) 0.089(3) 0.072(3) -0.001(2) -0.006(3) -0.029(3)
Cl2X 0.128(4) 0.120(4) 0.114(4) 0.008(3) 0.002(3) -0.004(3)
Cl1Y 0.0883(19) 0.0928(19) 0.088(2) 0.0048(19) -0.0130(18) 0.0092(16)
Cl2Y 0.064(3) 0.084(3) 0.093(3) 0.034(3) -0.007(2) 0.002(2)
C1Y 0.077(5) 0.078(5) 0.080(5) 0.002(3) -0.003(3) -0.003(3)
C1Z 0.077(5) 0.078(5) 0.080(5) 0.002(3) -0.003(3) -0.003(3)
Cl1Z 0.103(3) 0.103(3) 0.084(4) -0.009(2) -0.009(2) -0.046(3)
Cl2Z 0.053(3) 0.052(3) 0.052(3) -0.009(3) 0.000(3) -0.017(3)
C1U 0.063(6) 0.055(5) 0.064(6) 0.006(4) -0.004(4) -0.002(4)
Cl1U 0.130(4) 0.115(4) 0.117(4) -0.008(3) 0.007(3) 0.022(3)
Cl2U 0.165(5) 0.166(5) 0.178(5) -0.011(4) 0.012(4) -0.016(4)
C1T 0.115(8) 0.113(8) 0.117(9) 0.001(3) 0.000(3) 0.002(3)
Cl1T 0.115(6) 0.136(6) 0.125(6) 0.001(4) 0.001(4) 0.001(4)
Cl2T 0.065(4) 0.082(4) 0.093(4) 0.016(4) -0.007(4) 0.005(4)
C1V 0.115(8) 0.113(8) 0.117(9) 0.001(3) 0.000(3) 0.002(3)
Cl1V 0.077(4) 0.059(4) 0.106(5) 0.009(4) -0.002(4) -0.003(3)
Cl2V 0.0883(19) 0.0928(19) 0.088(2) 0.0048(19) -0.0130(18) 0.0092(16)
C1W 0.051(7) 0.050(8) 0.050(8) 0.000(5) 0.000(5) -0.001(5)
Cl1W 0.097(5) 0.081(5) 0.109(5) 0.009(4) 0.024(4) -0.004(4)
Cl2W 0.0883(19) 0.0928(19) 0.088(2) 0.0048(19) -0.0130(18) 0.0092(16)

loop_
_atom_type_symbol
_atom_type_description
_atom_type_scat_dispersion_real
_atom_type_scat_dispersion_imag
_atom_type_scat_source
C C 0.0033 0.0016 'International Tables Vol C Tables 4.2.6.8 and 6.1.1.4'
H H 0.0000 0.0000 'International Tables Vol C Tables 4.2.6.8 and 6.1.1.4'
N N 0.0061 0.0033 'International Tables Vol C Tables 4.2.6.8 and 6.1.1.4'
O O 0.0106 0.0060 'International Tables Vol C Tables 4.2.6.8 and 6.1.1.4'
Cl Cl 0.1484 0.1585 'International Tables Vol C Tables 4.2.6.8 and 6.1.1.4'
Fe Fe 0.3463 0.8444 'International Tables Vol C Tables 4.2.6.8 and 6.1.1.4'
Au Au -2.0133 8.8022 'International Tables Vol C Tables 4.2.6.8 and 6.1.1.4'

loop_
_citation_id
_citation_doi
_citation_year
1 10.1039/C5CC07018J 2015

loop_
_geom_angle_atom_site_label_1
_geom_angle_atom_site_label_2
_geom_angle_atom_site_label_3
_geom_angle
_geom_angle_site_symmetry_3
C1 Au1 N2 172.65(18) .
C1 Au1 Au2 94.17(14) .
N2 Au1 Au2 91.22(11) .
C17 Au2 N1 176.45(18) .
C17 Au2 Au1 92.27(14) .
N1 Au2 Au1 91.10(11) .
C17 Au2 Au4 96.79(14) .
N1 Au2 Au4 81.72(11) .
Au1 Au2 Au4 132.672(8) .
C33 Au3 N4 174.49(18) .
C33 Au3 Au4 93.42(14) .
N4 Au3 Au4 91.46(11) .
C49 Au4 N3 175.99(18) .
C49 Au4 Au3 91.40(14) .
N3 Au4 Au3 92.07(11) .
C49 Au4 Au2 95.11(14) .
N3 Au4 Au2 81.25(12) .
Au3 Au4 Au2 124.603(9) .
C3 Fe1 C7 115.7(2) .
C3 Fe1 C6 146.4(2) .
C7 Fe1 C6 40.5(2) .
C3 Fe1 C8 110.0(2) .
C7 Fe1 C8 40.8(2) .
C6 Fe1 C8 68.5(2) .
C3 Fe1 C4 40.7(2) .
C7 Fe1 C4 146.1(2) .
C6 Fe1 C4 172.2(2) .
C8 Fe1 C4 114.3(2) .
C3 Fe1 C2 41.45(19) .
C7 Fe1 C2 111.0(2) .
C6 Fe1 C2 114.9(2) .
C8 Fe1 C2 135.5(2) .
C4 Fe1 C2 68.7(2) .
C3 Fe1 C9 133.6(2) .
C7 Fe1 C9 68.1(2) .
C6 Fe1 C9 68.2(2) .
C8 Fe1 C9 40.4(2) .
C4 Fe1 C9 108.8(2) .
C2 Fe1 C9 174.5(2) .
C3 Fe1 C10 172.7(2) .
C7 Fe1 C10 68.4(2) .
C6 Fe1 C10 40.5(2) .
C8 Fe1 C10 68.8(2) .
C4 Fe1 C10 132.6(2) .
C2 Fe1 C10 144.2(2) .
C9 Fe1 C10 41.0(2) .
C3 Fe1 C5 67.9(2) .
C7 Fe1 C5 173.1(2) .
C6 Fe1 C5 133.4(2) .
C8 Fe1 C5 144.9(2) .
C4 Fe1 C5 40.4(2) .
C2 Fe1 C5 67.37(19) .
C9 Fe1 C5 114.2(2) .
C10 Fe1 C5 108.7(2) .
C3 Fe1 C1 69.39(19) .
C7 Fe1 C1 134.3(2) .
C6 Fe1 C1 108.9(2) .
C8 Fe1 C1 174.7(2) .
C4 Fe1 C1 68.9(2) .
C2 Fe1 C1 40.73(18) .
C9 Fe1 C1 143.7(2) .
C10 Fe1 C1 112.5(2) .
C5 Fe1 C1 40.16(19) .
C19 Fe2 C18 41.93(19) .
C19 Fe2 C23 123.6(2) .
C18 Fe2 C23 106.6(2) .
C19 Fe2 C20 40.8(2) .
C18 Fe2 C20 68.8(2) .
C23 Fe2 C20 161.1(2) .
C19 Fe2 C24 105.9(2) .
C18 Fe2 C24 120.4(2) .
C23 Fe2 C24 40.9(2) .
C20 Fe2 C24 124.4(2) .
C19 Fe2 C22 161.7(2) .
C18 Fe2 C22 124.8(2) .
C23 Fe2 C22 40.7(2) .
C20 Fe2 C22 156.7(2) .
C24 Fe2 C22 68.2(2) .
C19 Fe2 C25 119.3(2) .
C18 Fe2 C25 155.6(2) .
C23 Fe2 C25 68.6(2) .
C20 Fe2 C25 107.6(2) .
C24 Fe2 C25 40.4(2) .
C22 Fe2 C25 68.1(2) .
C19 Fe2 C21 68.4(2) .
C18 Fe2 C21 67.7(2) .
C23 Fe2 C21 156.7(2) .
C20 Fe2 C21 40.2(2) .
C24 Fe2 C21 161.8(2) .
C22 Fe2 C21 122.5(2) .
C25 Fe2 C21 126.0(2) .
C19 Fe2 C26 155.5(2) .
C18 Fe2 C26 161.9(2) .
C23 Fe2 C26 68.3(2) .
C20 Fe2 C26 121.7(2) .
C24 Fe2 C26 68.0(2) .
C22 Fe2 C26 40.2(2) .
C25 Fe2 C26 40.6(2) .
C21 Fe2 C26 109.6(2) .
C19 Fe2 C17 70.13(19) .
C18 Fe2 C17 40.86(19) .
C23 Fe2 C17 120.3(2) .
C20 Fe2 C17 69.05(19) .
C24 Fe2 C17 155.7(2) .
C22 Fe2 C17 107.8(2) .
C25 Fe2 C17 162.4(2) .
C21 Fe2 C17 40.60(19) .
C26 Fe2 C17 125.4(2) .
C35 Fe3 C42 117.1(3) .
C35 Fe3 C34 41.3(2) .
C42 Fe3 C34 110.3(3) .
C35 Fe3 C36 41.1(2) .
C42 Fe3 C36 149.0(3) .
C34 Fe3 C36 68.8(2) .
C35 Fe3 C40 128.6(3) .
C42 Fe3 C40 67.2(4) .
C34 Fe3 C40 168.4(3) .
C36 Fe3 C40 107.1(3) .
C35 Fe3 C39 167.0(3) .
C42 Fe3 C39 68.8(3) .
C34 Fe3 C39 150.1(3) .
C36 Fe3 C39 128.0(3) .
C40 Fe3 C39 40.8(3) .
C35 Fe3 C38 150.4(3) .
C42 Fe3 C38 41.3(3) .
C34 Fe3 C38 117.6(3) .
C36 Fe3 C38 167.7(2) .
C40 Fe3 C38 68.7(3) .
C39 Fe3 C38 41.4(3) .
C35 Fe3 C41 108.1(3) .
C42 Fe3 C41 39.4(4) .
C34 Fe3 C41 131.0(2) .
C36 Fe3 C41 116.4(3) .
C40 Fe3 C41 40.0(3) .
C39 Fe3 C41 68.4(3) .
C38 Fe3 C41 68.3(3) .
C35 Fe3 C37 68.4(2) .
C42 Fe3 C37 170.2(3) .
C34 Fe3 C37 67.89(19) .
C36 Fe3 C37 40.3(2) .
C40 Fe3 C37 116.5(3) .
C39 Fe3 C37 107.7(2) .
C38 Fe3 C37 130.1(2) .
C41 Fe3 C37 148.9(3) .
C35 Fe3 C33 69.88(19) .
C42 Fe3 C33 132.0(4) .
C34 Fe3 C33 41.30(18) .
C36 Fe3 C33 69.0(2) .
C40 Fe3 C33 148.7(2) .
C39 Fe3 C33 115.8(2) .
C38 Fe3 C33 108.2(3) .
C41 Fe3 C33 170.0(3) .
C37 Fe3 C33 40.3(2) .
C51 Fe4 C57 120.9(3) .
C51 Fe4 C56 107.8(3) .
C57 Fe4 C56 40.3(3) .
C51 Fe4 C50 42.0(2) .
C57 Fe4 C50 157.4(2) .
C56 Fe4 C50 122.1(3) .
C51 Fe4 C54 162.6(3) .
C57 Fe4 C54 67.2(3) .
C56 Fe4 C54 67.4(3) .
C50 Fe4 C54 125.0(3) .
C51 Fe4 C58 155.4(3) .
C57 Fe4 C58 40.2(3) .
C56 Fe4 C58 68.0(3) .
C50 Fe4 C58 160.9(2) .
C54 Fe4 C58 40.3(3) .
C51 Fe4 C55 125.4(3) .
C57 Fe4 C55 66.7(3) .
C56 Fe4 C55 39.3(3) .
C50 Fe4 C55 108.9(3) .
C54 Fe4 C55 40.5(3) .
C58 Fe4 C55 67.7(3) .
C51 Fe4 C52 40.2(2) .
C57 Fe4 C52 108.3(3) .
C56 Fe4 C52 125.3(3) .
C50 Fe4 C52 68.4(2) .
C54 Fe4 C52 156.2(3) .
C58 Fe4 C52 121.0(3) .
C55 Fe4 C52 161.4(3) .
C51 Fe4 C53 68.1(2) .
C57 Fe4 C53 125.5(3) .
C56 Fe4 C53 162.1(3) .
C50 Fe4 C53 67.4(2) .
C54 Fe4 C53 121.7(3) .
C58 Fe4 C53 108.0(2) .
C55 Fe4 C53 157.1(3) .
C52 Fe4 C53 40.5(2) .
C51 Fe4 C49 69.9(2) .
C57 Fe4 C49 160.9(2) .
C56 Fe4 C49 156.6(3) .
C50 Fe4 C49 40.66(19) .
C54 Fe4 C49 107.5(3) .
C58 Fe4 C49 123.9(2) .
C55 Fe4 C49 122.0(3) .
C52 Fe4 C49 68.7(2) .
C53 Fe4 C49 40.17(19) .
C11 O1 C12 107.3(4) .
C27 O2 C28 107.7(4) .
C43 O3 C44 106.2(4) .
C59 O4 C60 107.2(4) .
C11 N1 C13 109.4(4) .
C11 N1 Au2 133.5(3) .
C13 N1 Au2 117.1(3) .
C27 N2 C29 109.5(4) .
C27 N2 Au1 131.8(3) .
C29 N2 Au1 118.8(3) .
C43 N3 C45 108.7(4) .
C43 N3 Au4 131.2(4) .
C45 N3 Au4 119.2(3) .
C59 N4 C61 108.8(4) .
C59 N4 Au3 132.5(3) .
C61 N4 Au3 118.7(3) .
C5 C1 C2 105.3(4) .
C5 C1 Au1 124.6(3) .
C2 C1 Au1 128.9(4) .
C5 C1 Fe1 68.9(3) .
C2 C1 Fe1 67.9(3) .
Au1 C1 Fe1 117.5(2) .
C3 C2 C1 108.7(4) .
C3 C2 C11 122.2(4) .
C1 C2 C11 129.0(4) .
C3 C2 Fe1 68.0(3) .
C1 C2 Fe1 71.4(3) .
C11 C2 Fe1 123.9(3) .
C4 C3 C2 108.3(4) .
C4 C3 Fe1 70.9(3) .
C2 C3 Fe1 70.5(3) .
C4 C3 H3 125.9 .
C2 C3 H3 125.9 .
Fe1 C3 H3 124.3 .
C3 C4 C5 107.1(4) .
C3 C4 Fe1 68.4(3) .
C5 C4 Fe1 70.6(3) .
C3 C4 H4 126.5 .
C5 C4 H4 126.5 .
Fe1 C4 H4 126.2 .
C4 C5 C1 110.6(4) .
C4 C5 Fe1 69.0(3) .
C1 C5 Fe1 70.9(3) .
C4 C5 H5 124.7 .
C1 C5 H5 124.7 .
Fe1 C5 H5 127.0 .
C7 C6 C10 108.7(5) .
C7 C6 Fe1 69.5(3) .
C10 C6 Fe1 70.3(3) .
C7 C6 H6 125.7 .
C10 C6 H6 125.7 .
Fe1 C6 H6 126.1 .
C6 C7 C8 108.4(5) .
C6 C7 Fe1 70.0(3) .
C8 C7 Fe1 69.9(3) .
C6 C7 H7 125.8 .
C8 C7 H7 125.8 .
Fe1 C7 H7 125.9 .
C9 C8 C7 107.6(5) .
C9 C8 Fe1 70.2(3) .
C7 C8 Fe1 69.3(3) .
C9 C8 H8 126.2 .
C7 C8 H8 126.2 .
Fe1 C8 H8 125.9 .
C8 C9 C10 108.5(5) .
C8 C9 Fe1 69.4(3) .
C10 C9 Fe1 69.6(3) .
C8 C9 H9 125.8 .
C10 C9 H9 125.8 .
Fe1 C9 H9 126.7 .
C6 C10 C9 106.8(5) .
C6 C10 Fe1 69.1(3) .
C9 C10 Fe1 69.3(3) .
C6 C10 H10 126.6 .
C9 C10 H10 126.6 .
Fe1 C10 H10 126.5 .
N1 C11 O1 114.9(4) .
N1 C11 C2 130.7(4) .
O1 C11 C2 114.5(4) .
O1 C12 C13 103.5(4) .
O1 C12 H12A 111.1 .
C13 C12 H12A 111.1 .
O1 C12 H12B 111.1 .
C13 C12 H12B 111.1 .
H12A C12 H12B 109.0 .
N1 C13 C14 111.6(4) .
N1 C13 C12 101.9(4) .
C14 C13 C12 116.2(5) .
N1 C13 H13 108.9 .
C14 C13 H13 108.9 .
C12 C13 H13 108.9 .
C13 C14 C16 110.8(5) .
C13 C14 C15 112.2(5) .
C16 C14 C15 111.5(5) .
C13 C14 H14 107.4 .
C16 C14 H14 107.4 .
C15 C14 H14 107.4 .
C14 C15 H15A 109.5 .
C14 C15 H15B 109.5 .
H15A C15 H15B 109.5 .
C14 C15 H15C 109.5 .
H15A C15 H15C 109.5 .
H15B C15 H15C 109.5 .
C14 C16 H16A 109.5 .
C14 C16 H16B 109.5 .
H16A C16 H16B 109.5 .
C14 C16 H16C 109.5 .
H16A C16 H16C 109.5 .
H16B C16 H16C 109.5 .
C18 C17 C21 104.6(4) .
C18 C17 Au2 129.6(4) .
C21 C17 Au2 125.8(4) .
C18 C17 Fe2 67.2(3) .
C21 C17 Fe2 68.5(3) .
Au2 C17 Fe2 126.8(2) .
C17 C18 C19 109.8(4) .
C17 C18 C27 128.7(5) .
C19 C18 C27 121.3(5) .
C17 C18 Fe2 71.9(3) .
C19 C18 Fe2 68.8(3) .
C27 C18 Fe2 122.6(4) .
C20 C19 C18 106.7(4) .
C20 C19 Fe2 70.5(3) .
C18 C19 Fe2 69.2(3) .
C20 C19 H19 126.7 .
C18 C19 H19 126.7 .
Fe2 C19 H19 125.2 .
C21 C20 C19 108.2(4) .
C21 C20 Fe2 70.4(3) .
C19 C20 Fe2 68.7(3) .
C21 C20 H20 125.9 .
C19 C20 H20 125.9 .
Fe2 C20 H20 126.6 .
C20 C21 C17 110.7(5) .
C20 C21 Fe2 69.4(3) .
C17 C21 Fe2 70.9(3) .
C20 C21 H21 124.6 .
C17 C21 H21 124.6 .
Fe2 C21 H21 126.6 .
C26 C22 C23 108.5(5) .
C26 C22 Fe2 70.2(3) .
C23 C22 Fe2 69.3(3) .
C26 C22 H22 125.7 .
C23 C22 H22 125.7 .
Fe2 C22 H22 126.3 .
C22 C23 C24 107.2(5) .
C22 C23 Fe2 69.9(3) .
C24 C23 Fe2 69.7(3) .
C22 C23 H23 126.4 .
C24 C23 H23 126.4 .
Fe2 C23 H23 125.5 .
C25 C24 C23 108.5(5) .
C25 C24 Fe2 70.1(3) .
C23 C24 Fe2 69.4(3) .
C25 C24 H24 125.7 .
C23 C24 H24 125.7 .
Fe2 C24 H24 126.3 .
C24 C25 C26 107.6(5) .
C24 C25 Fe2 69.5(3) .
C26 C25 Fe2 69.8(3) .
C24 C25 H25 126.2 .
C26 C25 H25 126.2 .
Fe2 C25 H25 126.0 .
C22 C26 C25 108.2(5) .
C22 C26 Fe2 69.6(3) .
C25 C26 Fe2 69.5(3) .
C22 C26 H26 125.9 .
C25 C26 H26 125.9 .
Fe2 C26 H26 126.5 .
N2 C27 O2 115.1(4) .
N2 C27 C18 128.9(5) .
O2 C27 C18 115.9(4) .
O2 C28 C29 104.5(4) .
O2 C28 H28A 110.8 .
C29 C28 H28A 110.8 .
O2 C28 H28B 110.8 .
C29 C28 H28B 110.8 .
H28A C28 H28B 108.9 .
N2 C29 C28 103.1(4) .
N2 C29 C30 111.9(4) .
C28 C29 C30 115.8(4) .
N2 C29 H29 108.6 .
C28 C29 H29 108.6 .
C30 C29 H29 108.6 .
C32 C30 C31 112.2(4) .
C32 C30 C29 113.2(4) .
C31 C30 C29 109.7(4) .
C32 C30 H30 107.1 .
C31 C30 H30 107.1 .
C29 C30 H30 107.1 .
C30 C31 H31A 109.5 .
C30 C31 H31B 109.5 .
H31A C31 H31B 109.5 .
C30 C31 H31C 109.5 .
H31A C31 H31C 109.5 .
H31B C31 H31C 109.5 .
C30 C32 H32A 109.5 .
C30 C32 H32B 109.5 .
H32A C32 H32B 109.5 .
C30 C32 H32C 109.5 .
H32A C32 H32C 109.5 .
H32B C32 H32C 109.5 .
C37 C33 C34 104.7(4) .
C37 C33 Au3 124.3(4) .
C34 C33 Au3 130.5(4) .
C37 C33 Fe3 68.6(3) .
C34 C33 Fe3 67.3(3) .
Au3 C33 Fe3 122.1(2) .
C35 C34 C43 121.9(4) .
C35 C34 C33 109.4(4) .
C43 C34 C33 128.7(5) .
C35 C34 Fe3 68.9(3) .
C43 C34 Fe3 125.1(4) .
C33 C34 Fe3 71.4(3) .
C36 C35 C34 107.3(4) .
C36 C35 Fe3 70.0(3) .
C34 C35 Fe3 69.8(3) .
C36 C35 H35 126.4 .
C34 C35 H35 126.4 .
Fe3 C35 H35 125.4 .
C37 C36 C35 107.9(5) .
C37 C36 Fe3 70.6(3) .
C35 C36 Fe3 68.9(3) .
C37 C36 H36 126.0 .
C35 C36 H36 126.0 .
Fe3 C36 H36 126.0 .
C36 C37 C33 110.7(4) .
C36 C37 Fe3 69.1(3) .
C33 C37 Fe3 71.1(3) .
C36 C37 H37 124.6 .
C33 C37 H37 124.6 .
Fe3 C37 H37 126.8 .
C42 C38 C39 106.0(8) .
C42 C38 Fe3 68.9(4) .
C39 C38 Fe3 69.2(4) .
C42 C38 H38 127.0 .
C39 C38 H38 127.0 .
Fe3 C38 H38 126.4 .
C40 C39 C38 106.9(6) .
C40 C39 Fe3 69.6(3) .
C38 C39 Fe3 69.4(3) .
C40 C39 H39 126.5 .
C38 C39 H39 126.5 .
Fe3 C39 H39 126.1 .
C41 C40 C39 108.9(8) .
C41 C40 Fe3 70.2(4) .
C39 C40 Fe3 69.6(4) .
C41 C40 H40 125.6 .
C39 C40 H40 125.6 .
Fe3 C40 H40 126.2 .
C42 C41 C40 108.7(7) .
C42 C41 Fe3 69.7(4) .
C40 C41 Fe3 69.7(4) .
C42 C41 H41 125.7 .
C40 C41 H41 125.7 .
Fe3 C41 H41 126.5 .
C41 C42 C38 109.5(8) .
C41 C42 Fe3 70.9(4) .
C38 C42 Fe3 69.7(4) .
C41 C42 H42 125.3 .
C38 C42 H42 125.3 .
Fe3 C42 H42 125.7 .
N3 C43 O3 114.7(4) .
N3 C43 C34 131.6(5) .
O3 C43 C34 113.7(4) .
O3 C44 C45 103.4(4) .
O3 C44 H44A 111.1 .
C45 C44 H44A 111.1 .
O3 C44 H44B 111.1 .
C45 C44 H44B 111.1 .
H44A C44 H44B 109.0 .
N3 C45 C46 112.4(5) .
N3 C45 C44 102.2(4) .
C46 C45 C44 114.3(5) .
N3 C45 H45 109.2 .
C46 C45 H45 109.2 .
C44 C45 H45 109.2 .
C48 C46 C48A 86.0(10) .
C48 C46 C45 117.3(7) .
C48A C46 C45 120.3(8) .
C48 C46 C47 113.1(8) .
C48A C46 C47 106.4(8) .
C45 C46 C47 111.3(5) .
C48 C46 H46 103.4 .
C48A C46 H46 19.0 .
C45 C46 H46 104.6 .
C47 C46 H46 105.7 .
C48 C46 H46A 19.4 .
C48A C46 H46A 105.4 .
C45 C46 H46A 105.6 .
C47 C46 H46A 107.0 .
H46 C46 H46A 122.5 .
C46 C47 H47A 109.5 .
C46 C47 H47B 109.5 .
H47A C47 H47B 109.5 .
C46 C47 H47C 109.5 .
H47A C47 H47C 109.5 .
H47B C47 H47C 109.5 .
C46 C48 H46A 31.1 .
C46 C48 H48A 109.5 .
H46A C48 H48A 129.2 .
C46 C48 H48B 109.5 .
H46A C48 H48B 79.4 .
C46 C48 H48C 109.5 .
H46A C48 H48C 114.1 .
C46 C48A H46 31.5 .
C46 C48A H48D 109.5 .
C46 C48A H48E 109.5 .
H48D C48A H48E 109.5 .
C46 C48A H48F 109.5 .
H48D C48A H48F 109.5 .
H48E C48A H48F 109.5 .
C53 C49 C50 104.9(4) .
C53 C49 Au4 124.7(4) .
C50 C49 Au4 130.4(4) .
C53 C49 Fe4 68.3(3) .
C50 C49 Fe4 67.5(3) .
Au4 C49 Fe4 127.8(2) .
C49 C50 C51 109.0(4) .
C49 C50 C59 128.9(5) .
C51 C50 C59 122.0(5) .
C49 C50 Fe4 71.8(3) .
C51 C50 Fe4 67.9(3) .
C59 C50 Fe4 124.0(4) .
C52 C51 C50 107.4(5) .
C52 C51 Fe4 71.2(3) .
C50 C51 Fe4 70.1(3) .
C52 C51 H51 126.3 .
C50 C51 H51 126.3 .
Fe4 C51 H51 124.1 .
C51 C52 C53 108.1(5) .
C51 C52 Fe4 68.5(3) .
C53 C52 Fe4 70.1(3) .
C51 C52 H52 126.0 .
C53 C52 H52 126.0 .
Fe4 C52 H52 126.9 .
C52 C53 C49 110.6(5) .
C52 C53 Fe4 69.4(3) .
C49 C53 Fe4 71.5(3) .
C52 C53 H53 124.7 .
C49 C53 H53 124.7 .
Fe4 C53 H53 126.0 .
C58 C54 C55 107.7(7) .
C58 C54 Fe4 69.9(4) .
C55 C54 Fe4 69.8(4) .
C58 C54 H54 126.1 .
C55 C54 H54 126.1 .
Fe4 C54 H54 125.8 .
C56 C55 C54 108.7(7) .
C56 C55 Fe4 69.9(5) .
C54 C55 Fe4 69.8(4) .
C56 C55 H55 125.7 .
C54 C55 H55 125.7 .
Fe4 C55 H55 126.2 .
C55 C56 C57 107.8(8) .
C55 C56 Fe4 70.8(5) .
C57 C56 Fe4 69.7(4) .
C55 C56 H56 126.1 .
C57 C56 H56 126.1 .
Fe4 C56 H56 125.0 .
C56 C57 C58 109.0(7) .
C56 C57 Fe4 69.9(4) .
C58 C57 Fe4 70.4(4) .
C56 C57 H57 125.5 .
C58 C57 H57 125.5 .
Fe4 C57 H57 125.8 .
C57 C58 C54 106.8(6) .
C57 C58 Fe4 69.4(4) .
C54 C58 Fe4 69.9(4) .
C57 C58 H58 126.6 .
C54 C58 H58 126.6 .
Fe4 C58 H58 125.7 .
N4 C59 O4 116.8(5) .
N4 C59 C50 127.3(5) .
O4 C59 C50 115.9(4) .
O4 C60 C61 104.3(4) .
O4 C60 H60A 110.9 .
C61 C60 H60A 110.9 .
O4 C60 H60B 110.9 .
C61 C60 H60B 110.9 .
H60A C60 H60B 108.9 .
N4 C61 C62 112.4(4) .
N4 C61 C60 102.8(4) .
C62 C61 C60 116.1(4) .
N4 C61 H61 108.4 .
C62 C61 H61 108.4 .
C60 C61 H61 108.4 .
C64 C62 C63 111.8(5) .
C64 C62 C61 109.6(5) .
C63 C62 C61 112.2(5) .
C64 C62 H62 107.7 .
C63 C62 H62 107.7 .
C61 C62 H62 107.7 .
C62 C63 H63A 109.5 .
C62 C63 H63B 109.5 .
H63A C63 H63B 109.5 .
C62 C63 H63C 109.5 .
H63A C63 H63C 109.5 .
H63B C63 H63C 109.5 .
C62 C64 H64A 109.5 .
C62 C64 H64B 109.5 .
H64A C64 H64B 109.5 .
C62 C64 H64C 109.5 .
H64A C64 H64C 109.5 .
H64B C64 H64C 109.5 .
Cl2X C1X Cl1X 115.8(11) .
Cl2X C1X H1X1 108.3 .
Cl1X C1X H1X1 108.3 .
Cl2X C1X H1X2 108.3 .
Cl1X C1X H1X2 108.3 .
H1X1 C1X H1X2 107.4 .
Cl2Y C1Y Cl1Y 112.0(10) .
Cl2Y C1Y H1Y1 109.2 .
Cl1Y C1Y H1Y1 109.2 .
Cl2Y C1Y H1Y2 109.2 .
Cl1Y C1Y H1Y2 109.2 .
H1Y1 C1Y H1Y2 107.9 .
Cl2Z C1Z Cl1Z 118.3(14) .
Cl2Z C1Z H1Z1 107.7 .
Cl1Z C1Z H1Z1 107.7 .
Cl2Z C1Z H1Z2 107.7 .
Cl1Z C1Z H1Z2 107.7 .
H1Z1 C1Z H1Z2 107.1 .
C1Z Cl1Z C1Z 121(3) 8_667
Cl1U C1U Cl2U 110.1(9) .
Cl1U C1U H1U1 109.6 .
Cl2U C1U H1U1 109.6 .
Cl1U C1U H1U2 109.6 .
Cl2U C1U H1U2 109.6 .
H1U1 C1U H1U2 108.1 .
Cl1T C1T Cl2T 102.8(14) .
Cl1T C1T H1T1 111.2 .
Cl2T C1T H1T1 111.2 .
Cl1T C1T H1T2 111.2 .
Cl2T C1T H1T2 111.2 .
H1T1 C1T H1T2 109.1 .
Cl1V C1V Cl2V 110.5(15) .
Cl1V C1V H1V1 109.6 .
Cl2V C1V H1V1 109.6 .
Cl1V C1V H1V2 109.5 .
Cl2V C1V H1V2 109.5 .
H1V1 C1V H1V2 108.1 .
Cl1W C1W Cl2W 113.0(16) .
Cl1W C1W H1W1 109.0 .
Cl2W C1W H1W1 109.0 .
Cl1W C1W H1W2 109.0 .
Cl2W C1W H1W2 109.0 .
H1W1 C1W H1W2 107.8 .
C1W Cl1W Cl1W 136.8(12) 7_557

loop_
_geom_bond_atom_site_label_1
_geom_bond_atom_site_label_2
_geom_bond_distance
_geom_bond_site_symmetry_2
Au1 C1 1.996(5) .
Au1 N2 2.076(4) .
Au1 Au2 2.8449(3) .
Au2 C17 2.000(5) .
Au2 N1 2.075(4) .
Au2 Au4 3.0651(3) .
Au3 C33 1.986(5) .
Au3 N4 2.064(4) .
Au3 Au4 2.8452(3) .
Au4 C49 1.991(5) .
Au4 N3 2.064(4) .
Fe1 C3 2.014(5) .
Fe1 C7 2.035(6) .
Fe1 C6 2.042(5) .
Fe1 C8 2.043(6) .
Fe1 C4 2.047(5) .
Fe1 C2 2.047(5) .
Fe1 C9 2.053(6) .
Fe1 C10 2.057(5) .
Fe1 C5 2.068(5) .
Fe1 C1 2.094(5) .
Fe2 C19 2.018(5) .
Fe2 C18 2.024(5) .
Fe2 C23 2.041(5) .
Fe2 C20 2.042(5) .
Fe2 C24 2.045(5) .
Fe2 C22 2.049(5) .
Fe2 C25 2.052(5) .
Fe2 C21 2.054(5) .
Fe2 C26 2.056(5) .
Fe2 C17 2.086(5) .
Fe3 C35 2.024(5) .
Fe3 C42 2.031(7) .
Fe3 C34 2.037(5) .
Fe3 C36 2.039(6) .
Fe3 C40 2.040(6) .
Fe3 C39 2.040(6) .
Fe3 C38 2.042(7) .
Fe3 C41 2.046(6) .
Fe3 C37 2.059(5) .
Fe3 C33 2.093(5) .
Fe4 C51 2.007(5) .
Fe4 C57 2.027(6) .
Fe4 C56 2.030(8) .
Fe4 C50 2.036(5) .
Fe4 C54 2.040(6) .
Fe4 C58 2.040(6) .
Fe4 C55 2.040(7) .
Fe4 C52 2.042(5) .
Fe4 C53 2.052(5) .
Fe4 C49 2.094(5) .
O1 C11 1.356(6) .
O1 C12 1.460(6) .
O2 C27 1.355(6) .
O2 C28 1.451(6) .
O3 C43 1.363(6) .
O3 C44 1.460(6) .
O4 C59 1.347(6) .
O4 C60 1.467(6) .
N1 C11 1.284(6) .
N1 C13 1.486(6) .
N2 C27 1.287(6) .
N2 C29 1.474(6) .
N3 C43 1.286(7) .
N3 C45 1.478(6) .
N4 C59 1.283(7) .
N4 C61 1.490(6) .
C1 C5 1.429(7) .
C1 C2 1.442(6) .
C2 C3 1.437(7) .
C2 C11 1.454(7) .
C3 C4 1.414(7) .
C3 H3 0.9500 .
C4 C5 1.420(7) .
C4 H4 0.9500 .
C5 H5 0.9500 .
C6 C7 1.412(8) .
C6 C10 1.420(8) .
C6 H6 0.9500 .
C7 C8 1.421(8) .
C7 H7 0.9500 .
C8 C9 1.414(8) .
C8 H8 0.9500 .
C9 C10 1.440(8) .
C9 H9 0.9500 .
C10 H10 0.9500 .
C12 C13 1.538(7) .
C12 H12A 0.9900 .
C12 H12B 0.9900 .
C13 C14 1.524(8) .
C13 H13 1.0000 .
C14 C16 1.530(8) .
C14 C15 1.554(9) .
C14 H14 1.0000 .
C15 H15A 0.9800 .
C15 H15B 0.9800 .
C15 H15C 0.9800 .
C16 H16A 0.9800 .
C16 H16B 0.9800 .
C16 H16C 0.9800 .
C17 C18 1.436(7) .
C17 C21 1.437(7) .
C18 C19 1.446(7) .
C18 C27 1.450(7) .
C19 C20 1.417(7) .
C19 H19 0.9500 .
C20 C21 1.408(7) .
C20 H20 0.9500 .
C21 H21 0.9500 .
C22 C26 1.409(8) .
C22 C23 1.423(7) .
C22 H22 0.9500 .
C23 C24 1.426(8) .
C23 H23 0.9500 .
C24 C25 1.415(8) .
C24 H24 0.9500 .
C25 C26 1.426(8) .
C25 H25 0.9500 .
C26 H26 0.9500 .
C28 C29 1.533(7) .
C28 H28A 0.9900 .
C28 H28B 0.9900 .
C29 C30 1.533(7) .
C29 H29 1.0000 .
C30 C32 1.518(7) .
C30 C31 1.530(7) .
C30 H30 1.0000 .
C31 H31A 0.9800 .
C31 H31B 0.9800 .
C31 H31C 0.9800 .
C32 H32A 0.9800 .
C32 H32B 0.9800 .
C32 H32C 0.9800 .
C33 C37 1.432(7) .
C33 C34 1.457(7) .
C34 C35 1.432(7) .
C34 C43 1.446(7) .
C35 C36 1.427(7) .
C35 H35 0.9500 .
C36 C37 1.413(7) .
C36 H36 0.9500 .
C37 H37 0.9500 .
C38 C42 1.437(11) .
C38 C39 1.442(11) .
C38 H38 0.9500 .
C39 C40 1.423(11) .
C39 H39 0.9500 .
C40 C41 1.399(10) .
C40 H40 0.9500 .
C41 C42 1.375(13) .
C41 H41 0.9500 .
C42 H42 0.9500 .
C44 C45 1.517(8) .
C44 H44A 0.9900 .
C44 H44B 0.9900 .
C45 C46 1.515(9) .
C45 H45 1.0000 .
C46 C48 1.424(15) .
C46 C48A 1.429(15) .
C46 C47 1.548(9) .
C46 H46 0.9681 .
C46 H46A 0.9531 .
C47 H47A 0.9800 .
C47 H47B 0.9800 .
C47 H47C 0.9800 .
C48 H46A 0.6134 .
C48 H48A 0.9800 .
C48 H48B 0.9800 .
C48 H48C 0.9800 .
C48A H46 0.6028 .
C48A H48D 0.9800 .
C48A H48E 0.9800 .
C48A H48F 0.9800 .
C49 C53 1.424(7) .
C49 C50 1.436(7) .
C50 C51 1.450(7) .
C50 C59 1.464(7) .
C51 C52 1.393(8) .
C51 H51 0.9500 .
C52 C53 1.416(7) .
C52 H52 0.9500 .
C53 H53 0.9500 .
C54 C58 1.404(10) .
C54 C55 1.411(11) .
C54 H54 0.9500 .
C55 C56 1.369(12) .
C55 H55 0.9500 .
C56 C57 1.399(11) .
C56 H56 0.9500 .
C57 C58 1.399(10) .
C57 H57 0.9500 .
C58 H58 0.9500 .
C60 C61 1.548(8) .
C60 H60A 0.9900 .
C60 H60B 0.9900 .
C61 C62 1.524(8) .
C61 H61 1.0000 .
C62 C64 1.516(8) .
C62 C63 1.522(8) .
C62 H62 1.0000 .
C63 H63A 0.9800 .
C63 H63B 0.9800 .
C63 H63C 0.9800 .
C64 H64A 0.9800 .
C64 H64B 0.9800 .
C64 H64C 0.9800 .
C1X Cl2X 1.749(15) .
C1X Cl1X 1.752(15) .
C1X H1X1 0.9900 .
C1X H1X2 0.9900 .
Cl1Y C1Y 1.724(16) .
Cl2Y C1Y 1.706(14) .
C1Y H1Y1 0.9900 .
C1Y H1Y2 0.9900 .
C1Z Cl2Z 1.700(18) .
C1Z Cl1Z 1.757(18) .
C1Z H1Z1 0.9900 .
C1Z H1Z2 0.9900 .
Cl1Z C1Z 1.757(18) 8_667
C1U Cl1U 1.696(14) .
C1U Cl2U 1.755(14) .
C1U H1U1 0.9900 .
C1U H1U2 0.9900 .
C1T Cl1T 1.732(19) .
C1T Cl2T 1.773(19) .
C1T H1T1 0.9900 .
C1T H1T2 0.9900 .
C1V Cl1V 1.712(19) .
C1V Cl2V 1.735(19) .
C1V H1V1 0.9900 .
C1V H1V2 0.9900 .
C1W Cl1W 1.708(17) .
C1W Cl2W 1.758(18) .
C1W H1W1 0.9900 .
C1W H1W2 0.9900 .
Cl1W Cl1W 1.84(2) 7_557

loop_
_geom_torsion_atom_site_label_1
_geom_torsion_atom_site_label_2
_geom_torsion_atom_site_label_3
_geom_torsion_atom_site_label_4
_geom_torsion
_geom_torsion_site_symmetry_4
C1 Au1 Au2 C17 150.6(2) .
N2 Au1 Au2 C17 -34.42(18) .
C1 Au1 Au2 N1 -30.54(18) .
N2 Au1 Au2 N1 144.46(15) .
C1 Au1 Au2 Au4 49.19(14) .
N2 Au1 Au2 Au4 -135.81(11) .
C33 Au3 Au4 C49 147.53(19) .
N4 Au3 Au4 C49 -35.03(18) .
C33 Au3 Au4 N3 -30.46(19) .
N4 Au3 Au4 N3 146.98(17) .
C33 Au3 Au4 Au2 50.34(14) .
N4 Au3 Au4 Au2 -132.22(11) .
C17 Au2 Au4 C49 90.79(19) .
N1 Au2 Au4 C49 -85.96(18) .
Au1 Au2 Au4 C49 -169.77(14) .
C17 Au2 Au4 N3 -87.50(18) .
N1 Au2 Au4 N3 95.75(17) .
Au1 Au2 Au4 N3 11.94(12) .
C17 Au2 Au4 Au3 -173.97(14) .
N1 Au2 Au4 Au3 9.28(11) .
Au1 Au2 Au4 Au3 -74.524(14) .
C17 Au2 N1 C11 -173(3) .
Au1 Au2 N1 C11 25.9(5) .
Au4 Au2 N1 C11 -107.1(5) .
C17 Au2 N1 C13 7(3) .
Au1 Au2 N1 C13 -154.7(3) .
Au4 Au2 N1 C13 72.3(3) .
C1 Au1 N2 C27 167.7(12) .
Au2 Au1 N2 C27 30.5(4) .
C1 Au1 N2 C29 -12.9(15) .
Au2 Au1 N2 C29 -150.1(3) .
C49 Au4 N3 C43 -117(3) .
Au3 Au4 N3 C43 33.2(5) .
Au2 Au4 N3 C43 -91.5(5) .
C49 Au4 N3 C45 51(3) .
Au3 Au4 N3 C45 -158.8(4) .
Au2 Au4 N3 C45 76.5(4) .
C33 Au3 N4 C59 -175.5(17) .
Au4 Au3 N4 C59 32.1(5) .
C33 Au3 N4 C61 4(2) .
Au4 Au3 N4 C61 -148.7(3) .
N2 Au1 C1 C5 59.9(16) .
Au2 Au1 C1 C5 -163.0(4) .
N2 Au1 C1 C2 -105.1(14) .
Au2 Au1 C1 C2 32.0(4) .
N2 Au1 C1 Fe1 -22.4(15) .
Au2 Au1 C1 Fe1 114.7(2) .
C3 Fe1 C1 C5 79.8(3) .
C7 Fe1 C1 C5 -174.0(3) .
C6 Fe1 C1 C5 -136.0(3) .
C8 Fe1 C1 C5 164(2) .
C4 Fe1 C1 C5 36.0(3) .
C2 Fe1 C1 C5 117.5(4) .
C9 Fe1 C1 C5 -57.3(5) .
C10 Fe1 C1 C5 -92.7(3) .
C3 Fe1 C1 C2 -37.8(3) .
C7 Fe1 C1 C2 68.5(4) .
C6 Fe1 C1 C2 106.5(3) .
C8 Fe1 C1 C2 47(2) .
C4 Fe1 C1 C2 -81.5(3) .
C9 Fe1 C1 C2 -174.8(4) .
C10 Fe1 C1 C2 149.8(3) .
C5 Fe1 C1 C2 -117.5(4) .
C3 Fe1 C1 Au1 -161.3(3) .
C7 Fe1 C1 Au1 -55.0(4) .
C6 Fe1 C1 Au1 -17.0(3) .
C8 Fe1 C1 Au1 -77(2) .
C4 Fe1 C1 Au1 155.0(3) .
C2 Fe1 C1 Au1 -123.5(4) .
C9 Fe1 C1 Au1 61.7(5) .
C10 Fe1 C1 Au1 26.3(3) .
C5 Fe1 C1 Au1 119.0(4) .
C5 C1 C2 C3 -1.1(5) .
Au1 C1 C2 C3 166.1(4) .
Fe1 C1 C2 C3 58.0(3) .
C5 C1 C2 C11 -178.0(5) .
Au1 C1 C2 C11 -10.8(7) .
Fe1 C1 C2 C11 -119.0(5) .
C5 C1 C2 Fe1 -59.1(3) .
Au1 C1 C2 Fe1 108.2(4) .
C7 Fe1 C2 C3 105.5(3) .
C6 Fe1 C2 C3 149.5(3) .
C8 Fe1 C2 C3 65.5(4) .
C4 Fe1 C2 C3 -38.0(3) .
C9 Fe1 C2 C3 26(2) .
C10 Fe1 C2 C3 -172.6(4) .
C5 Fe1 C2 C3 -81.7(3) .
C1 Fe1 C2 C3 -120.0(4) .
C3 Fe1 C2 C1 120.0(4) .
C7 Fe1 C2 C1 -134.5(3) .
C6 Fe1 C2 C1 -90.5(3) .
C8 Fe1 C2 C1 -174.5(3) .
C4 Fe1 C2 C1 82.0(3) .
C9 Fe1 C2 C1 146(2) .
C10 Fe1 C2 C1 -52.6(5) .
C5 Fe1 C2 C1 38.3(3) .
C3 Fe1 C2 C11 -114.9(5) .
C7 Fe1 C2 C11 -9.4(5) .
C6 Fe1 C2 C11 34.6(5) .
C8 Fe1 C2 C11 -49.4(5) .
C4 Fe1 C2 C11 -153.0(4) .
C9 Fe1 C2 C11 -89(2) .
C10 Fe1 C2 C11 72.5(5) .
C5 Fe1 C2 C11 163.4(5) .
C1 Fe1 C2 C11 125.1(5) .
C1 C2 C3 C4 1.1(5) .
C11 C2 C3 C4 178.3(4) .
Fe1 C2 C3 C4 61.2(3) .
C1 C2 C3 Fe1 -60.0(3) .
C11 C2 C3 Fe1 117.1(4) .
C7 Fe1 C3 C4 148.4(3) .
C6 Fe1 C3 C4 -174.7(4) .
C8 Fe1 C3 C4 104.4(3) .
C2 Fe1 C3 C4 -118.3(4) .
C9 Fe1 C3 C4 65.0(4) .
C10 Fe1 C3 C4 25.4(18) .
C5 Fe1 C3 C4 -38.0(3) .
C1 Fe1 C3 C4 -81.2(3) .
C7 Fe1 C3 C2 -93.2(3) .
C6 Fe1 C3 C2 -56.3(5) .
C8 Fe1 C3 C2 -137.3(3) .
C4 Fe1 C3 C2 118.3(4) .
C9 Fe1 C3 C2 -176.7(3) .
C10 Fe1 C3 C2 143.7(16) .
C5 Fe1 C3 C2 80.4(3) .
C1 Fe1 C3 C2 37.1(3) .
C2 C3 C4 C5 -0.7(6) .
Fe1 C3 C4 C5 60.3(4) .
C2 C3 C4 Fe1 -60.9(3) .
C7 Fe1 C4 C3 -57.6(5) .
C6 Fe1 C4 C3 157.8(15) .
C8 Fe1 C4 C3 -92.9(3) .
C2 Fe1 C4 C3 38.7(3) .
C9 Fe1 C4 C3 -136.1(3) .
C10 Fe1 C4 C3 -175.8(3) .
C5 Fe1 C4 C3 118.4(4) .
C1 Fe1 C4 C3 82.5(3) .
C3 Fe1 C4 C5 -118.4(4) .
C7 Fe1 C4 C5 -176.0(4) .
C6 Fe1 C4 C5 39.5(17) .
C8 Fe1 C4 C5 148.7(3) .
C2 Fe1 C4 C5 -79.7(3) .
C9 Fe1 C4 C5 105.6(3) .
C10 Fe1 C4 C5 65.9(4) .
C1 Fe1 C4 C5 -35.8(3) .
C3 C4 C5 C1 -0.1(6) .
Fe1 C4 C5 C1 58.8(4) .
C3 C4 C5 Fe1 -58.8(3) .
C2 C1 C5 C4 0.7(6) .
Au1 C1 C5 C4 -167.2(4) .
Fe1 C1 C5 C4 -57.7(4) .
C2 C1 C5 Fe1 58.4(3) .
Au1 C1 C5 Fe1 -109.5(4) .
C3 Fe1 C5 C4 38.3(3) .
C7 Fe1 C5 C4 161.1(18) .
C6 Fe1 C5 C4 -173.2(3) .
C8 Fe1 C5 C4 -55.4(5) .
C2 Fe1 C5 C4 83.3(3) .
C9 Fe1 C5 C4 -91.0(3) .
C10 Fe1 C5 C4 -134.8(3) .
C1 Fe1 C5 C4 122.1(4) .
C3 Fe1 C5 C1 -83.8(3) .
C7 Fe1 C5 C1 39(2) .
C6 Fe1 C5 C1 64.7(4) .
C8 Fe1 C5 C1 -177.5(4) .
C4 Fe1 C5 C1 -122.1(4) .
C2 Fe1 C5 C1 -38.8(3) .
C9 Fe1 C5 C1 146.9(3) .
C10 Fe1 C5 C1 103.1(3) .
C3 Fe1 C6 C7 -56.3(5) .
C8 Fe1 C6 C7 37.7(4) .
C4 Fe1 C6 C7 150.1(15) .
C2 Fe1 C6 C7 -93.7(4) .
C9 Fe1 C6 C7 81.3(4) .
C10 Fe1 C6 C7 119.8(5) .
C5 Fe1 C6 C7 -175.4(3) .
C1 Fe1 C6 C7 -137.4(3) .
C3 Fe1 C6 C10 -176.2(4) .
C7 Fe1 C6 C10 -119.8(5) .
C8 Fe1 C6 C10 -82.1(4) .
C4 Fe1 C6 C10 30.3(17) .
C2 Fe1 C6 C10 146.4(3) .
C9 Fe1 C6 C10 -38.5(3) .
C5 Fe1 C6 C10 64.8(4) .
C1 Fe1 C6 C10 102.8(3) .
C10 C6 C7 C8 0.0(6) .
Fe1 C6 C7 C8 -59.6(4) .
C10 C6 C7 Fe1 59.6(4) .
C3 Fe1 C7 C6 149.3(3) .
C8 Fe1 C7 C6 -119.4(5) .
C4 Fe1 C7 C6 -173.0(4) .
C2 Fe1 C7 C6 104.2(3) .
C9 Fe1 C7 C6 -81.6(4) .
C10 Fe1 C7 C6 -37.3(3) .
C5 Fe1 C7 C6 29(2) .
C1 Fe1 C7 C6 63.6(4) .
C3 Fe1 C7 C8 -91.3(4) .
C6 Fe1 C7 C8 119.4(5) .
C4 Fe1 C7 C8 -53.6(6) .
C2 Fe1 C7 C8 -136.4(3) .
C9 Fe1 C7 C8 37.8(3) .
C10 Fe1 C7 C8 82.1(4) .
C5 Fe1 C7 C8 148.5(18) .
C1 Fe1 C7 C8 -177.0(3) .
C6 C7 C8 C9 -0.3(7) .
Fe1 C7 C8 C9 -60.0(4) .
C6 C7 C8 Fe1 59.6(4) .
C3 Fe1 C8 C9 -134.7(3) .
C7 Fe1 C8 C9 118.7(5) .
C6 Fe1 C8 C9 81.2(4) .
C4 Fe1 C8 C9 -90.8(4) .
C2 Fe1 C8 C9 -174.6(3) .
C10 Fe1 C8 C9 37.6(4) .
C5 Fe1 C8 C9 -55.0(5) .
C1 Fe1 C8 C9 143(2) .
C3 Fe1 C8 C7 106.5(4) .
C6 Fe1 C8 C7 -37.5(3) .
C4 Fe1 C8 C7 150.4(3) .
C2 Fe1 C8 C7 66.7(4) .
C9 Fe1 C8 C7 -118.7(5) .
C10 Fe1 C8 C7 -81.2(4) .
C5 Fe1 C8 C7 -173.7(4) .
C1 Fe1 C8 C7 24(2) .
C7 C8 C9 C10 0.5(7) .
Fe1 C8 C9 C10 -58.9(4) .
C7 C8 C9 Fe1 59.4(4) .
C3 Fe1 C9 C8 67.1(5) .
C7 Fe1 C9 C8 -38.1(4) .
C6 Fe1 C9 C8 -82.0(4) .
C4 Fe1 C9 C8 105.7(4) .
C2 Fe1 C9 C8 43(3) .
C10 Fe1 C9 C8 -120.0(5) .
C5 Fe1 C9 C8 148.9(3) .
C1 Fe1 C9 C8 -174.6(3) .
C3 Fe1 C9 C10 -172.9(3) .
C7 Fe1 C9 C10 81.9(4) .
C6 Fe1 C9 C10 38.1(3) .
C8 Fe1 C9 C10 120.0(5) .
C4 Fe1 C9 C10 -134.3(3) .
C2 Fe1 C9 C10 163(2) .
C5 Fe1 C9 C10 -91.1(4) .
C1 Fe1 C9 C10 -54.6(5) .
C7 C6 C10 C9 0.3(6) .
Fe1 C6 C10 C9 59.4(4) .
C7 C6 C10 Fe1 -59.1(4) .
C8 C9 C10 C6 -0.5(6) .
Fe1 C9 C10 C6 -59.3(4) .
C8 C9 C10 Fe1 58.7(4) .
C3 Fe1 C10 C6 163.0(16) .
C7 Fe1 C10 C6 37.3(3) .
C8 Fe1 C10 C6 81.3(4) .
C4 Fe1 C10 C6 -174.7(3) .
C2 Fe1 C10 C6 -59.1(5) .
C9 Fe1 C10 C6 118.3(5) .
C5 Fe1 C10 C6 -136.0(3) .
C1 Fe1 C10 C6 -93.2(3) .
C3 Fe1 C10 C9 44.7(18) .
C7 Fe1 C10 C9 -81.0(4) .
C6 Fe1 C10 C9 -118.3(5) .
C8 Fe1 C10 C9 -37.0(4) .
C4 Fe1 C10 C9 67.1(4) .
C2 Fe1 C10 C9 -177.3(4) .
C5 Fe1 C10 C9 105.7(4) .
C1 Fe1 C10 C9 148.5(3) .
C13 N1 C11 O1 -4.1(6) .
Au2 N1 C11 O1 175.4(3) .
C13 N1 C11 C2 177.9(5) .
Au2 N1 C11 C2 -2.7(8) .
C12 O1 C11 N1 -7.8(6) .
C12 O1 C11 C2 170.6(4) .
C3 C2 C11 N1 168.1(5) .
C1 C2 C11 N1 -15.3(9) .
Fe1 C2 C11 N1 -108.2(6) .
C3 C2 C11 O1 -9.9(6) .
C1 C2 C11 O1 166.6(5) .
Fe1 C2 C11 O1 73.8(5) .
C11 O1 C12 C13 15.3(5) .
C11 N1 C13 C14 -111.4(5) .
Au2 N1 C13 C14 69.1(5) .
C11 N1 C13 C12 13.2(5) .
Au2 N1 C13 C12 -166.3(3) .
O1 C12 C13 N1 -16.7(5) .
O1 C12 C13 C14 104.8(5) .
N1 C13 C14 C16 -174.8(5) .
C12 C13 C14 C16 69.0(6) .
N1 C13 C14 C15 59.8(6) .
C12 C13 C14 C15 -56.4(6) .
N1 Au2 C17 C18 -132(3) .
Au1 Au2 C17 C18 29.1(4) .
Au4 Au2 C17 C18 162.6(4) .
N1 Au2 C17 C21 46(3) .
Au1 Au2 C17 C21 -152.8(4) .
Au4 Au2 C17 C21 -19.3(4) .
N1 Au2 C17 Fe2 -43(3) .
Au1 Au2 C17 Fe2 118.7(3) .
Au4 Au2 C17 Fe2 -107.9(3) .
C19 Fe2 C17 C18 -37.7(3) .
C23 Fe2 C17 C18 80.3(3) .
C20 Fe2 C17 C18 -81.4(3) .
C24 Fe2 C17 C18 47.0(6) .
C22 Fe2 C17 C18 123.1(3) .
C25 Fe2 C17 C18 -163.4(6) .
C21 Fe2 C17 C18 -117.3(4) .
C26 Fe2 C17 C18 163.9(3) .
C19 Fe2 C17 C21 79.6(3) .
C18 Fe2 C17 C21 117.3(4) .
C23 Fe2 C17 C21 -162.4(3) .
C20 Fe2 C17 C21 35.9(3) .
C24 Fe2 C17 C21 164.3(5) .
C22 Fe2 C17 C21 -119.6(3) .
C25 Fe2 C17 C21 -46.1(8) .
C26 Fe2 C17 C21 -78.8(4) .
C19 Fe2 C17 Au2 -161.1(4) .
C18 Fe2 C17 Au2 -123.4(4) .
C23 Fe2 C17 Au2 -43.0(4) .
C20 Fe2 C17 Au2 155.2(4) .
C24 Fe2 C17 Au2 -76.4(6) .
C22 Fe2 C17 Au2 -0.3(4) .
C25 Fe2 C17 Au2 73.2(8) .
C21 Fe2 C17 Au2 119.3(4) .
C26 Fe2 C17 Au2 40.5(4) .
C21 C17 C18 C19 -0.1(5) .
Au2 C17 C18 C19 178.3(4) .
Fe2 C17 C18 C19 58.5(3) .
C21 C17 C18 C27 -176.3(5) .
Au2 C17 C18 C27 2.1(8) .
Fe2 C17 C18 C27 -117.7(5) .
C21 C17 C18 Fe2 -58.7(3) .
Au2 C17 C18 Fe2 119.7(4) .
C19 Fe2 C18 C17 120.6(4) .
C23 Fe2 C18 C17 -117.3(3) .
C20 Fe2 C18 C17 82.1(3) .
C24 Fe2 C18 C17 -159.6(3) .
C22 Fe2 C18 C17 -76.4(3) .
C25 Fe2 C18 C17 168.0(5) .
C21 Fe2 C18 C17 38.7(3) .
C26 Fe2 C18 C17 -46.5(8) .
C23 Fe2 C18 C19 122.1(3) .
C20 Fe2 C18 C19 -38.5(3) .
C24 Fe2 C18 C19 79.8(4) .
C22 Fe2 C18 C19 163.0(3) .
C25 Fe2 C18 C19 47.3(6) .
C21 Fe2 C18 C19 -82.0(3) .
C26 Fe2 C18 C19 -167.2(6) .
C17 Fe2 C18 C19 -120.6(4) .
C19 Fe2 C18 C27 -114.5(5) .
C23 Fe2 C18 C27 7.6(5) .
C20 Fe2 C18 C27 -153.0(5) .
C24 Fe2 C18 C27 -34.7(5) .
C22 Fe2 C18 C27 48.6(5) .
C25 Fe2 C18 C27 -67.1(7) .
C21 Fe2 C18 C27 163.6(5) .
C26 Fe2 C18 C27 78.4(8) .
C17 Fe2 C18 C27 124.9(5) .
C17 C18 C19 C20 0.5(6) .
C27 C18 C19 C20 177.0(4) .
Fe2 C18 C19 C20 60.9(3) .
C17 C18 C19 Fe2 -60.4(3) .
C27 C18 C19 Fe2 116.1(5) .
C18 Fe2 C19 C20 -117.4(4) .
C23 Fe2 C19 C20 165.6(3) .
C24 Fe2 C19 C20 124.6(3) .
C22 Fe2 C19 C20 -167.2(6) .
C25 Fe2 C19 C20 83.1(3) .
C21 Fe2 C19 C20 -37.1(3) .
C26 Fe2 C19 C20 53.0(6) .
C17 Fe2 C19 C20 -80.6(3) .
C23 Fe2 C19 C18 -77.0(4) .
C20 Fe2 C19 C18 117.4(4) .
C24 Fe2 C19 C18 -118.0(3) .
C22 Fe2 C19 C18 -49.8(8) .
C25 Fe2 C19 C18 -159.6(3) .
C21 Fe2 C19 C18 80.3(3) .
C26 Fe2 C19 C18 170.4(5) .
C17 Fe2 C19 C18 36.8(3) .
C18 C19 C20 C21 -0.6(6) .
Fe2 C19 C20 C21 59.5(3) .
C18 C19 C20 Fe2 -60.1(3) .
C19 Fe2 C20 C21 -119.7(4) .
C18 Fe2 C20 C21 -80.2(3) .
C23 Fe2 C20 C21 -159.5(6) .
C24 Fe2 C20 C21 166.8(3) .
C22 Fe2 C20 C21 50.2(6) .
C25 Fe2 C20 C21 125.5(3) .
C26 Fe2 C20 C21 83.2(3) .
C17 Fe2 C20 C21 -36.2(3) .
C18 Fe2 C20 C19 39.5(3) .
C23 Fe2 C20 C19 -39.8(8) .
C24 Fe2 C20 C19 -73.5(4) .
C22 Fe2 C20 C19 169.9(5) .
C25 Fe2 C20 C19 -114.8(3) .
C21 Fe2 C20 C19 119.7(4) .
C26 Fe2 C20 C19 -157.1(3) .
C17 Fe2 C20 C19 83.5(3) .
C19 C20 C21 C17 0.6(6) .
Fe2 C20 C21 C17 59.0(4) .
C19 C20 C21 Fe2 -58.4(3) .
C18 C17 C21 C20 -0.3(5) .
Au2 C17 C21 C20 -178.7(3) .
Fe2 C17 C21 C20 -58.1(4) .
C18 C17 C21 Fe2 57.8(3) .
Au2 C17 C21 Fe2 -120.6(4) .
C19 Fe2 C21 C20 37.7(3) .
C18 Fe2 C21 C20 83.0(3) .
C23 Fe2 C21 C20 163.3(5) .
C24 Fe2 C21 C20 -37.1(8) .
C22 Fe2 C21 C20 -158.9(3) .
C25 Fe2 C21 C20 -73.6(4) .
C26 Fe2 C21 C20 -116.2(3) .
C17 Fe2 C21 C20 122.0(4) .
C19 Fe2 C21 C17 -84.3(3) .
C18 Fe2 C21 C17 -38.9(3) .
C23 Fe2 C21 C17 41.4(6) .
C20 Fe2 C21 C17 -122.0(4) .
C24 Fe2 C21 C17 -159.1(6) .
C22 Fe2 C21 C17 79.1(3) .
C25 Fe2 C21 C17 164.4(3) .
C26 Fe2 C21 C17 121.8(3) .
C19 Fe2 C22 C26 -155.4(6) .
C18 Fe2 C22 C26 166.1(3) .
C23 Fe2 C22 C26 -119.7(5) .
C20 Fe2 C22 C26 46.0(6) .
C24 Fe2 C22 C26 -81.3(3) .
C25 Fe2 C22 C26 -37.6(3) .
C21 Fe2 C22 C26 82.1(4) .
C17 Fe2 C22 C26 124.2(3) .
C19 Fe2 C22 C23 -35.7(8) .
C18 Fe2 C22 C23 -74.1(4) .
C20 Fe2 C22 C23 165.8(5) .
C24 Fe2 C22 C23 38.5(3) .
C25 Fe2 C22 C23 82.2(3) .
C21 Fe2 C22 C23 -158.2(3) .
C26 Fe2 C22 C23 119.7(5) .
C17 Fe2 C22 C23 -116.0(3) .
C26 C22 C23 C24 -0.5(6) .
Fe2 C22 C23 C24 -60.0(3) .
C26 C22 C23 Fe2 59.5(4) .
C19 Fe2 C23 C22 167.3(3) .
C18 Fe2 C23 C22 124.5(3) .
C20 Fe2 C23 C22 -162.6(6) .
C24 Fe2 C23 C22 -118.1(5) .
C25 Fe2 C23 C22 -80.9(3) .
C21 Fe2 C23 C22 52.3(7) .
C26 Fe2 C23 C22 -37.1(3) .
C17 Fe2 C23 C22 82.2(3) .
C19 Fe2 C23 C24 -74.6(4) .
C18 Fe2 C23 C24 -117.4(3) .
C20 Fe2 C23 C24 -44.5(8) .
C22 Fe2 C23 C24 118.1(5) .
C25 Fe2 C23 C24 37.2(3) .
C21 Fe2 C23 C24 170.4(5) .
C26 Fe2 C23 C24 81.0(3) .
C17 Fe2 C23 C24 -159.7(3) .
C22 C23 C24 C25 0.8(6) .
Fe2 C23 C24 C25 -59.4(4) .
C22 C23 C24 Fe2 60.2(3) .
C19 Fe2 C24 C25 -116.8(3) .
C18 Fe2 C24 C25 -160.0(3) .
C23 Fe2 C24 C25 119.8(4) .
C20 Fe2 C24 C25 -76.1(4) .
C22 Fe2 C24 C25 81.5(3) .
C21 Fe2 C24 C25 -48.0(8) .
C26 Fe2 C24 C25 38.0(3) .
C17 Fe2 C24 C25 166.4(4) .
C19 Fe2 C24 C23 123.4(3) .
C18 Fe2 C24 C23 80.2(4) .
C20 Fe2 C24 C23 164.1(3) .
C22 Fe2 C24 C23 -38.3(3) .
C25 Fe2 C24 C23 -119.8(4) .
C21 Fe2 C24 C23 -167.8(6) .
C26 Fe2 C24 C23 -81.8(3) .
C17 Fe2 C24 C23 46.6(6) .
C23 C24 C25 C26 -0.8(6) .
Fe2 C24 C25 C26 -59.7(4) .
C23 C24 C25 Fe2 59.0(4) .
C19 Fe2 C25 C24 79.9(4) .
C18 Fe2 C25 C24 45.6(6) .
C23 Fe2 C25 C24 -37.6(3) .
C20 Fe2 C25 C24 122.8(3) .
C22 Fe2 C25 C24 -81.5(3) .
C21 Fe2 C25 C24 163.3(3) .
C26 Fe2 C25 C24 -118.7(5) .
C17 Fe2 C25 C24 -161.3(6) .
C19 Fe2 C25 C26 -161.4(3) .
C18 Fe2 C25 C26 164.3(5) .
C23 Fe2 C25 C26 81.1(3) .
C20 Fe2 C25 C26 -118.5(3) .
C24 Fe2 C25 C26 118.7(5) .
C22 Fe2 C25 C26 37.2(3) .
C21 Fe2 C25 C26 -78.0(4) .
C17 Fe2 C25 C26 -42.6(8) .
C23 C22 C26 C25 0.1(6) .
Fe2 C22 C26 C25 59.0(4) .
C23 C22 C26 Fe2 -58.9(3) .
C24 C25 C26 C22 0.4(6) .
Fe2 C25 C26 C22 -59.1(4) .
C24 C25 C26 Fe2 59.5(4) .
C19 Fe2 C26 C22 161.7(5) .
C18 Fe2 C26 C22 -39.3(8) .
C23 Fe2 C26 C22 37.6(3) .
C20 Fe2 C26 C22 -160.5(3) .
C24 Fe2 C26 C22 81.8(3) .
C25 Fe2 C26 C22 119.6(5) .
C21 Fe2 C26 C22 -117.6(3) .
C17 Fe2 C26 C22 -74.9(4) .
C19 Fe2 C26 C25 42.1(7) .
C18 Fe2 C26 C25 -158.9(6) .
C23 Fe2 C26 C25 -82.0(3) .
C20 Fe2 C26 C25 79.9(4) .
C24 Fe2 C26 C25 -37.8(3) .
C22 Fe2 C26 C25 -119.6(5) .
C21 Fe2 C26 C25 122.8(3) .
C17 Fe2 C26 C25 165.5(3) .
C29 N2 C27 O2 -3.0(6) .
Au1 N2 C27 O2 176.4(3) .
C29 N2 C27 C18 -178.8(5) .
Au1 N2 C27 C18 0.6(8) .
C28 O2 C27 N2 3.4(6) .
C28 O2 C27 C18 179.8(4) .
C17 C18 C27 N2 -29.7(9) .
C19 C18 C27 N2 154.5(5) .
Fe2 C18 C27 N2 -122.0(5) .
C17 C18 C27 O2 154.5(5) .
C19 C18 C27 O2 -21.4(7) .
Fe2 C18 C27 O2 62.2(5) .
C27 O2 C28 C29 -2.3(5) .
C27 N2 C29 C28 1.2(5) .
Au1 N2 C29 C28 -178.3(3) .
C27 N2 C29 C30 -123.8(4) .
Au1 N2 C29 C30 56.6(5) .
O2 C28 C29 N2 0.7(5) .
O2 C28 C29 C30 123.2(4) .
N2 C29 C30 C32 53.7(6) .
C28 C29 C30 C32 -64.0(5) .
N2 C29 C30 C31 179.9(4) .
C28 C29 C30 C31 62.2(6) .
N4 Au3 C33 C37 46(2) .
Au4 Au3 C33 C37 -161.8(4) .
N4 Au3 C33 C34 -125.1(18) .
Au4 Au3 C33 C34 27.2(4) .
N4 Au3 C33 Fe3 -39(2) .
Au4 Au3 C33 Fe3 113.6(3) .
C35 Fe3 C33 C37 80.0(3) .
C42 Fe3 C33 C37 -171.2(4) .
C34 Fe3 C33 C37 117.4(4) .
C36 Fe3 C33 C37 36.0(3) .
C40 Fe3 C33 C37 -52.6(6) .
C39 Fe3 C33 C37 -87.2(4) .
C38 Fe3 C33 C37 -131.3(3) .
C41 Fe3 C33 C37 160.3(16) .
C35 Fe3 C33 C34 -37.3(3) .
C42 Fe3 C33 C34 71.5(4) .
C36 Fe3 C33 C34 -81.4(3) .
C40 Fe3 C33 C34 -169.9(5) .
C39 Fe3 C33 C34 155.4(4) .
C38 Fe3 C33 C34 111.3(4) .
C41 Fe3 C33 C34 43.0(17) .
C37 Fe3 C33 C34 -117.4(4) .
C35 Fe3 C33 Au3 -162.0(3) .
C42 Fe3 C33 Au3 -53.2(4) .
C34 Fe3 C33 Au3 -124.7(4) .
C36 Fe3 C33 Au3 153.9(3) .
C40 Fe3 C33 Au3 65.4(6) .
C39 Fe3 C33 Au3 30.7(4) .
C38 Fe3 C33 Au3 -13.4(4) .
C41 Fe3 C33 Au3 -81.7(16) .
C37 Fe3 C33 Au3 118.0(4) .
C37 C33 C34 C35 -0.2(5) .
Au3 C33 C34 C35 172.2(4) .
Fe3 C33 C34 C35 58.5(3) .
C37 C33 C34 C43 -179.2(5) .
Au3 C33 C34 C43 -6.8(8) .
Fe3 C33 C34 C43 -120.4(5) .
C37 C33 C34 Fe3 -58.7(3) .
Au3 C33 C34 Fe3 113.6(4) .
C42 Fe3 C34 C35 108.3(4) .
C36 Fe3 C34 C35 -38.5(3) .
C40 Fe3 C34 C35 32.7(15) .
C39 Fe3 C34 C35 -169.2(5) .
C38 Fe3 C34 C35 153.0(3) .
C41 Fe3 C34 C35 68.6(5) .
C37 Fe3 C34 C35 -82.0(3) .
C33 Fe3 C34 C35 -120.4(4) .
C35 Fe3 C34 C43 -114.9(5) .
C42 Fe3 C34 C43 -6.6(6) .
C36 Fe3 C34 C43 -153.4(5) .
C40 Fe3 C34 C43 -82.2(15) .
C39 Fe3 C34 C43 75.9(6) .
C38 Fe3 C34 C43 38.1(5) .
C41 Fe3 C34 C43 -46.3(6) .
C37 Fe3 C34 C43 163.0(5) .
C33 Fe3 C34 C43 124.7(6) .
C35 Fe3 C34 C33 120.4(4) .
C42 Fe3 C34 C33 -131.3(4) .
C36 Fe3 C34 C33 81.9(3) .
C40 Fe3 C34 C33 153.1(13) .
C39 Fe3 C34 C33 -48.8(6) .
C38 Fe3 C34 C33 -86.6(4) .
C41 Fe3 C34 C33 -171.0(5) .
C37 Fe3 C34 C33 38.4(3) .
C43 C34 C35 C36 179.2(5) .
C33 C34 C35 C36 0.2(6) .
Fe3 C34 C35 C36 60.3(4) .
C43 C34 C35 Fe3 119.0(5) .
C33 C34 C35 Fe3 -60.1(3) .
C42 Fe3 C35 C36 151.4(5) .
C34 Fe3 C35 C36 -118.1(4) .
C40 Fe3 C35 C36 69.9(4) .
C39 Fe3 C35 C36 37.4(11) .
C38 Fe3 C35 C36 -172.5(5) .
C41 Fe3 C35 C36 109.6(4) .
C37 Fe3 C35 C36 -37.5(3) .
C33 Fe3 C35 C36 -80.7(3) .
C42 Fe3 C35 C34 -90.5(5) .
C36 Fe3 C35 C34 118.1(4) .
C40 Fe3 C35 C34 -172.0(3) .
C39 Fe3 C35 C34 155.5(10) .
C38 Fe3 C35 C34 -54.4(6) .
C41 Fe3 C35 C34 -132.3(4) .
C37 Fe3 C35 C34 80.6(3) .
C33 Fe3 C35 C34 37.3(3) .
C34 C35 C36 C37 -0.1(6) .
Fe3 C35 C36 C37 60.1(4) .
C34 C35 C36 Fe3 -60.2(3) .
C35 Fe3 C36 C37 -119.1(4) .
C42 Fe3 C36 C37 -174.9(6) .
C34 Fe3 C36 C37 -80.4(3) .
C40 Fe3 C36 C37 111.1(3) .
C39 Fe3 C36 C37 71.0(4) .
C38 Fe3 C36 C37 43.2(14) .
C41 Fe3 C36 C37 153.2(3) .
C33 Fe3 C36 C37 -36.0(3) .
C42 Fe3 C36 C35 -55.8(7) .
C34 Fe3 C36 C35 38.7(3) .
C40 Fe3 C36 C35 -129.9(3) .
C39 Fe3 C36 C35 -170.0(3) .
C38 Fe3 C36 C35 162.3(13) .
C41 Fe3 C36 C35 -87.7(4) .
C37 Fe3 C36 C35 119.1(4) .
C33 Fe3 C36 C35 83.1(3) .
C35 C36 C37 C33 0.0(6) .
Fe3 C36 C37 C33 59.0(4) .
C35 C36 C37 Fe3 -59.0(4) .
C34 C33 C37 C36 0.1(6) .
Au3 C33 C37 C36 -172.8(4) .
Fe3 C33 C37 C36 -57.8(4) .
C34 C33 C37 Fe3 57.9(3) .
Au3 C33 C37 Fe3 -115.1(4) .
C35 Fe3 C37 C36 38.2(3) .
C42 Fe3 C37 C36 164.2(16) .
C34 Fe3 C37 C36 82.8(3) .
C40 Fe3 C37 C36 -85.4(4) .
C39 Fe3 C37 C36 -128.6(4) .
C38 Fe3 C37 C36 -169.0(4) .
C41 Fe3 C37 C36 -51.4(6) .
C33 Fe3 C37 C36 122.1(4) .
C35 Fe3 C37 C33 -83.9(3) .
C42 Fe3 C37 C33 42.1(17) .
C34 Fe3 C37 C33 -39.3(3) .
C36 Fe3 C37 C33 -122.1(4) .
C40 Fe3 C37 C33 152.5(3) .
C39 Fe3 C37 C33 109.3(4) .
C38 Fe3 C37 C33 68.9(4) .
C41 Fe3 C37 C33 -173.5(5) .
C35 Fe3 C38 C42 -52.7(8) .
C34 Fe3 C38 C42 -89.9(6) .
C36 Fe3 C38 C42 151.2(12) .
C40 Fe3 C38 C42 79.3(6) .
C39 Fe3 C38 C42 117.6(7) .
C41 Fe3 C38 C42 36.1(5) .
C37 Fe3 C38 C42 -173.3(5) .
C33 Fe3 C38 C42 -133.9(5) .
C35 Fe3 C38 C39 -170.2(4) .
C42 Fe3 C38 C39 -117.6(7) .
C34 Fe3 C38 C39 152.5(4) .
C36 Fe3 C38 C39 33.7(15) .
C40 Fe3 C38 C39 -38.2(4) .
C41 Fe3 C38 C39 -81.4(5) .
C37 Fe3 C38 C39 69.1(5) .
C33 Fe3 C38 C39 108.6(4) .
C42 C38 C39 C40 0.3(7) .
Fe3 C38 C39 C40 59.7(4) .
C42 C38 C39 Fe3 -59.4(4) .
C35 Fe3 C39 C40 40.0(12) .
C42 Fe3 C39 C40 -79.3(5) .
C34 Fe3 C39 C40 -173.4(5) .
C36 Fe3 C39 C40 70.5(5) .
C38 Fe3 C39 C40 -118.2(6) .
C41 Fe3 C39 C40 -36.8(5) .
C37 Fe3 C39 C40 110.4(4) .
C33 Fe3 C39 C40 153.1(4) .
C35 Fe3 C39 C38 158.2(9) .
C42 Fe3 C39 C38 38.9(5) .
C34 Fe3 C39 C38 -55.3(6) .
C36 Fe3 C39 C38 -171.4(4) .
C40 Fe3 C39 C38 118.2(6) .
C41 Fe3 C39 C38 81.4(5) .
C37 Fe3 C39 C38 -131.4(4) .
C33 Fe3 C39 C38 -88.7(4) .
C38 C39 C40 C41 -0.2(7) .
Fe3 C39 C40 C41 59.4(5) .
C38 C39 C40 Fe3 -59.6(4) .
C35 Fe3 C40 C41 70.6(6) .
C42 Fe3 C40 C41 -36.6(5) .
C34 Fe3 C40 C41 43.5(17) .
C36 Fe3 C40 C41 110.9(5) .
C39 Fe3 C40 C41 -120.0(7) .
C38 Fe3 C40 C41 -81.3(6) .
C37 Fe3 C40 C41 153.4(5) .
C33 Fe3 C40 C41 -171.6(5) .
C35 Fe3 C40 C39 -169.3(4) .
C42 Fe3 C40 C39 83.5(5) .
C34 Fe3 C40 C39 163.5(12) .
C36 Fe3 C40 C39 -129.1(4) .
C38 Fe3 C40 C39 38.7(4) .
C41 Fe3 C40 C39 120.0(7) .
C37 Fe3 C40 C39 -86.6(5) .
C33 Fe3 C40 C39 -51.5(7) .
C39 C40 C41 C42 0.0(8) .
Fe3 C40 C41 C42 59.0(5) .
C39 C40 C41 Fe3 -59.0(4) .
C35 Fe3 C41 C42 110.8(5) .
C34 Fe3 C41 C42 70.5(6) .
C36 Fe3 C41 C42 154.6(4) .
C40 Fe3 C41 C42 -120.0(7) .
C39 Fe3 C41 C42 -82.5(5) .
C38 Fe3 C41 C42 -37.8(5) .
C37 Fe3 C41 C42 -171.0(4) .
C33 Fe3 C41 C42 33.9(18) .
C35 Fe3 C41 C40 -129.1(5) .
C42 Fe3 C41 C40 120.0(7) .
C34 Fe3 C41 C40 -169.4(4) .
C36 Fe3 C41 C40 -85.4(5) .
C39 Fe3 C41 C40 37.5(5) .
C38 Fe3 C41 C40 82.2(5) .
C37 Fe3 C41 C40 -51.0(8) .
C33 Fe3 C41 C40 154.0(14) .
C40 C41 C42 C38 0.2(8) .
Fe3 C41 C42 C38 59.2(5) .
C40 C41 C42 Fe3 -59.0(5) .
C39 C38 C42 C41 -0.3(8) .
Fe3 C38 C42 C41 -59.9(5) .
C39 C38 C42 Fe3 59.6(4) .
C35 Fe3 C42 C41 -85.9(5) .
C34 Fe3 C42 C41 -130.6(4) .
C36 Fe3 C42 C41 -48.3(8) .
C40 Fe3 C42 C41 37.2(4) .
C39 Fe3 C42 C41 81.3(5) .
C38 Fe3 C42 C41 120.3(7) .
C37 Fe3 C42 C41 151.7(15) .
C33 Fe3 C42 C41 -172.5(4) .
C35 Fe3 C42 C38 153.8(5) .
C34 Fe3 C42 C38 109.1(5) .
C36 Fe3 C42 C38 -168.5(5) .
C40 Fe3 C42 C38 -83.1(5) .
C39 Fe3 C42 C38 -39.0(5) .
C41 Fe3 C42 C38 -120.3(7) .
C37 Fe3 C42 C38 31.4(19) .
C33 Fe3 C42 C38 67.2(6) .
C45 N3 C43 O3 -3.7(6) .
Au4 N3 C43 O3 165.3(3) .
C45 N3 C43 C34 176.6(5) .
Au4 N3 C43 C34 -14.3(9) .
C44 O3 C43 N3 -10.7(6) .
C44 O3 C43 C34 169.0(4) .
C35 C34 C43 N3 171.1(5) .
C33 C34 C43 N3 -10.1(9) .
Fe3 C34 C43 N3 -103.6(6) .
C35 C34 C43 O3 -8.6(7) .
C33 C34 C43 O3 170.3(5) .
Fe3 C34 C43 O3 76.8(5) .
C43 O3 C44 C45 19.6(6) .
C43 N3 C45 C46 -107.2(5) .
Au4 N3 C45 C46 82.2(5) .
C43 N3 C45 C44 15.7(6) .
Au4 N3 C45 C44 -154.8(4) .
O3 C44 C45 N3 -20.9(6) .
O3 C44 C45 C46 100.8(5) .
N3 C45 C46 C48 51.0(10) .
C44 C45 C46 C48 -65.0(10) .
N3 C45 C46 C48A -51.2(10) .
C44 C45 C46 C48A -167.1(9) .
N3 C45 C46 C47 -176.6(5) .
C44 C45 C46 C47 67.5(7) .
N3 Au4 C49 C53 -1(3) .
Au3 Au4 C49 C53 -150.8(4) .
Au2 Au4 C49 C53 -25.8(4) .
N3 Au4 C49 C50 180(100) .
Au3 Au4 C49 C50 29.6(5) .
Au2 Au4 C49 C50 154.5(4) .
N3 Au4 C49 Fe4 -89(3) .
Au3 Au4 C49 Fe4 121.0(3) .
Au2 Au4 C49 Fe4 -114.0(3) .
C51 Fe4 C49 C53 79.6(3) .
C57 Fe4 C49 C53 -48.0(9) .
C56 Fe4 C49 C53 167.9(7) .
C50 Fe4 C49 C53 117.6(4) .
C54 Fe4 C49 C53 -118.6(3) .
C58 Fe4 C49 C53 -77.4(4) .
C55 Fe4 C49 C53 -160.6(4) .
C52 Fe4 C49 C53 36.4(3) .
C51 Fe4 C49 C50 -38.1(3) .
C57 Fe4 C49 C50 -165.7(8) .
C56 Fe4 C49 C50 50.2(8) .
C54 Fe4 C49 C50 123.7(4) .
C58 Fe4 C49 C50 164.9(3) .
C55 Fe4 C49 C50 81.8(4) .
C52 Fe4 C49 C50 -81.2(3) .
C53 Fe4 C49 C50 -117.6(4) .
C51 Fe4 C49 Au4 -162.6(4) .
C57 Fe4 C49 Au4 69.8(9) .
C56 Fe4 C49 Au4 -74.3(8) .
C50 Fe4 C49 Au4 -124.6(4) .
C54 Fe4 C49 Au4 -0.8(4) .
C58 Fe4 C49 Au4 40.4(4) .
C55 Fe4 C49 Au4 -42.8(4) .
C52 Fe4 C49 Au4 154.3(4) .
C53 Fe4 C49 Au4 117.8(4) .
C53 C49 C50 C51 -0.5(5) .
Au4 C49 C50 C51 179.2(4) .
Fe4 C49 C50 C51 57.9(3) .
C53 C49 C50 C59 -177.9(5) .
Au4 C49 C50 C59 1.8(8) .
Fe4 C49 C50 C59 -119.5(5) .
C53 C49 C50 Fe4 -58.4(3) .
Au4 C49 C50 Fe4 121.3(4) .
C51 Fe4 C50 C49 120.2(4) .
C57 Fe4 C50 C49 167.8(7) .
C56 Fe4 C50 C49 -158.9(4) .
C54 Fe4 C50 C49 -75.5(4) .
C58 Fe4 C50 C49 -41.4(9) .
C55 Fe4 C50 C49 -117.6(4) .
C52 Fe4 C50 C49 82.1(3) .
C53 Fe4 C50 C49 38.3(3) .
C57 Fe4 C50 C51 47.7(8) .
C56 Fe4 C50 C51 80.9(5) .
C54 Fe4 C50 C51 164.4(4) .
C58 Fe4 C50 C51 -161.5(7) .
C55 Fe4 C50 C51 122.3(4) .
C52 Fe4 C50 C51 -38.1(3) .
C53 Fe4 C50 C51 -81.9(3) .
C49 Fe4 C50 C51 -120.2(4) .
C51 Fe4 C50 C59 -114.6(5) .
C57 Fe4 C50 C59 -67.0(9) .
C56 Fe4 C50 C59 -33.7(6) .
C54 Fe4 C50 C59 49.7(5) .
C58 Fe4 C50 C59 83.9(9) .
C55 Fe4 C50 C59 7.6(5) .
C52 Fe4 C50 C59 -152.7(5) .
C53 Fe4 C50 C59 163.5(5) .
C49 Fe4 C50 C59 125.2(5) .
C49 C50 C51 C52 1.5(6) .
C59 C50 C51 C52 179.1(5) .
Fe4 C50 C51 C52 61.8(4) .
C49 C50 C51 Fe4 -60.3(3) .
C59 C50 C51 Fe4 117.3(5) .
C57 Fe4 C51 C52 81.9(4) .
C56 Fe4 C51 C52 124.1(4) .
C50 Fe4 C51 C52 -117.4(4) .
C54 Fe4 C51 C52 -164.8(9) .
C58 Fe4 C51 C52 48.2(7) .
C55 Fe4 C51 C52 163.9(4) .
C53 Fe4 C51 C52 -37.4(3) .
C49 Fe4 C51 C52 -80.5(3) .
C57 Fe4 C51 C50 -160.7(4) .
C56 Fe4 C51 C50 -118.5(4) .
C54 Fe4 C51 C50 -47.4(10) .
C58 Fe4 C51 C50 165.6(5) .
C55 Fe4 C51 C50 -78.8(4) .
C52 Fe4 C51 C50 117.4(4) .
C53 Fe4 C51 C50 80.0(3) .
C49 Fe4 C51 C50 36.9(3) .
C50 C51 C52 C53 -1.8(6) .
Fe4 C51 C52 C53 59.2(4) .
C50 C51 C52 Fe4 -61.0(4) .
C57 Fe4 C52 C51 -116.5(4) .
C56 Fe4 C52 C51 -75.0(4) .
C50 Fe4 C52 C51 39.7(3) .
C54 Fe4 C52 C51 168.8(6) .
C58 Fe4 C52 C51 -158.8(3) .
C55 Fe4 C52 C51 -45.3(9) .
C53 Fe4 C52 C51 119.8(4) .
C49 Fe4 C52 C51 83.6(3) .
C51 Fe4 C52 C53 -119.8(4) .
C57 Fe4 C52 C53 123.7(3) .
C56 Fe4 C52 C53 165.2(4) .
C50 Fe4 C52 C53 -80.0(3) .
C54 Fe4 C52 C53 49.0(7) .
C58 Fe4 C52 C53 81.4(4) .
C55 Fe4 C52 C53 -165.1(8) .
C49 Fe4 C52 C53 -36.2(3) .
C51 C52 C53 C49 1.6(6) .
Fe4 C52 C53 C49 59.8(4) .
C51 C52 C53 Fe4 -58.2(4) .
C50 C49 C53 C52 -0.7(6) .
Au4 C49 C53 C52 179.6(4) .
Fe4 C49 C53 C52 -58.5(4) .
C50 C49 C53 Fe4 57.9(3) .
Au4 C49 C53 Fe4 -121.8(4) .
C51 Fe4 C53 C52 37.2(3) .
C57 Fe4 C53 C52 -75.9(4) .
C56 Fe4 C53 C52 -42.8(10) .
C50 Fe4 C53 C52 82.8(3) .
C54 Fe4 C53 C52 -159.1(4) .
C58 Fe4 C53 C52 -117.0(4) .
C55 Fe4 C53 C52 167.8(6) .
C49 Fe4 C53 C52 121.5(4) .
C51 Fe4 C53 C49 -84.3(3) .
C57 Fe4 C53 C49 162.6(3) .
C56 Fe4 C53 C49 -164.2(8) .
C50 Fe4 C53 C49 -38.7(3) .
C54 Fe4 C53 C49 79.5(4) .
C58 Fe4 C53 C49 121.6(3) .
C55 Fe4 C53 C49 46.3(8) .
C52 Fe4 C53 C49 -121.5(4) .
C51 Fe4 C54 C58 -159.5(8) .
C57 Fe4 C54 C58 -38.3(4) .
C56 Fe4 C54 C58 -82.2(5) .
C50 Fe4 C54 C58 163.5(4) .
C55 Fe4 C54 C58 -118.7(7) .
C52 Fe4 C54 C58 45.3(9) .
C53 Fe4 C54 C58 80.5(5) .
C49 Fe4 C54 C58 122.1(4) .
C51 Fe4 C54 C55 -40.8(11) .
C57 Fe4 C54 C55 80.4(5) .
C56 Fe4 C54 C55 36.5(5) .
C50 Fe4 C54 C55 -77.8(5) .
C58 Fe4 C54 C55 118.7(7) .
C52 Fe4 C54 C55 164.0(6) .
C53 Fe4 C54 C55 -160.9(4) .
C49 Fe4 C54 C55 -119.2(5) .
C58 C54 C55 C56 0.6(8) .
Fe4 C54 C55 C56 -59.3(5) .
C58 C54 C55 Fe4 59.9(4) .
C51 Fe4 C55 C56 -74.0(5) .
C57 Fe4 C55 C56 38.3(5) .
C50 Fe4 C55 C56 -117.9(5) .
C54 Fe4 C55 C56 119.9(7) .
C58 Fe4 C55 C56 82.1(5) .
C52 Fe4 C55 C56 -39.7(11) .
C53 Fe4 C55 C56 165.7(6) .
C49 Fe4 C55 C56 -160.9(4) .
C51 Fe4 C55 C54 166.1(4) .
C57 Fe4 C55 C54 -81.6(5) .
C56 Fe4 C55 C54 -119.9(7) .
C50 Fe4 C55 C54 122.2(4) .
C58 Fe4 C55 C54 -37.8(4) .
C52 Fe4 C55 C54 -159.6(7) .
C53 Fe4 C55 C54 45.8(9) .
C49 Fe4 C55 C54 79.2(5) .
C54 C55 C56 C57 -1.0(8) .
Fe4 C55 C56 C57 -60.1(5) .
C54 C55 C56 Fe4 59.2(5) .
C51 Fe4 C56 C55 124.6(5) .
C57 Fe4 C56 C55 -118.3(7) .
C50 Fe4 C56 C55 80.6(5) .
C54 Fe4 C56 C55 -37.5(5) .
C58 Fe4 C56 C55 -81.2(5) .
C52 Fe4 C56 C55 165.5(4) .
C53 Fe4 C56 C55 -161.8(7) .
C49 Fe4 C56 C55 44.4(9) .
C51 Fe4 C56 C57 -117.1(5) .
C50 Fe4 C56 C57 -161.0(4) .
C54 Fe4 C56 C57 80.8(5) .
C58 Fe4 C56 C57 37.2(5) .
C55 Fe4 C56 C57 118.3(7) .
C52 Fe4 C56 C57 -76.1(5) .
C53 Fe4 C56 C57 -43.4(11) .
C49 Fe4 C56 C57 162.8(6) .
C55 C56 C57 C58 1.0(8) .
Fe4 C56 C57 C58 -59.8(5) .
C55 C56 C57 Fe4 60.8(5) .
C51 Fe4 C57 C56 81.1(5) .
C50 Fe4 C57 C56 45.9(10) .
C54 Fe4 C57 C56 -81.5(5) .
C58 Fe4 C57 C56 -119.8(7) .
C55 Fe4 C57 C56 -37.4(5) .
C52 Fe4 C57 C56 123.4(5) .
C53 Fe4 C57 C56 165.0(5) .
C49 Fe4 C57 C56 -158.9(7) .
C51 Fe4 C57 C58 -159.1(4) .
C56 Fe4 C57 C58 119.8(7) .
C50 Fe4 C57 C58 165.7(6) .
C54 Fe4 C57 C58 38.3(4) .
C55 Fe4 C57 C58 82.5(5) .
C52 Fe4 C57 C58 -116.7(4) .
C53 Fe4 C57 C58 -75.2(5) .
C49 Fe4 C57 C58 -39.1(10) .
C56 C57 C58 C54 -0.7(7) .
Fe4 C57 C58 C54 -60.1(4) .
C56 C57 C58 Fe4 59.5(5) .
C55 C54 C58 C57 0.1(7) .
Fe4 C54 C58 C57 59.8(4) .
C55 C54 C58 Fe4 -59.8(5) .
C51 Fe4 C58 C57 47.5(8) .
C56 Fe4 C58 C57 -37.3(5) .
C50 Fe4 C58 C57 -163.2(7) .
C54 Fe4 C58 C57 -117.8(6) .
C55 Fe4 C58 C57 -79.8(5) .
C52 Fe4 C58 C57 81.7(5) .
C53 Fe4 C58 C57 124.2(4) .
C49 Fe4 C58 C57 165.6(4) .
C51 Fe4 C58 C54 165.4(6) .
C57 Fe4 C58 C54 117.8(6) .
C56 Fe4 C58 C54 80.6(5) .
C50 Fe4 C58 C54 -45.3(9) .
C55 Fe4 C58 C54 38.0(5) .
C52 Fe4 C58 C54 -160.5(4) .
C53 Fe4 C58 C54 -118.0(4) .
C49 Fe4 C58 C54 -76.6(5) .
C61 N4 C59 O4 -3.4(6) .
Au3 N4 C59 O4 175.9(3) .
C61 N4 C59 C50 179.5(5) .
Au3 N4 C59 C50 -1.3(8) .
C60 O4 C59 N4 2.5(6) .
C60 O4 C59 C50 179.9(4) .
C49 C50 C59 N4 -28.9(9) .
C51 C50 C59 N4 154.0(5) .
Fe4 C50 C59 N4 -122.4(5) .
C49 C50 C59 O4 154.0(5) .
C51 C50 C59 O4 -23.1(7) .
Fe4 C50 C59 O4 60.4(6) .
C59 O4 C60 C61 -0.5(5) .
C59 N4 C61 C62 -122.9(5) .
Au3 N4 C61 C62 57.7(5) .
C59 N4 C61 C60 2.7(5) .
Au3 N4 C61 C60 -176.7(3) .
O4 C60 C61 N4 -1.2(5) .
O4 C60 C61 C62 121.9(5) .
N4 C61 C62 C64 -179.7(4) .
C60 C61 C62 C64 62.4(6) .
N4 C61 C62 C63 55.5(6) .
C60 C61 C62 C63 -62.4(6) .
Cl2Z C1Z Cl1Z C1Z -116(3) 8_667
Cl2W C1W Cl1W Cl1W 110(2) 7_557
